data_4132929
loop_
_publ_author_name
'Teramoto, Masahiro'
'Iwata, Kosuke'
'Yamaura, Hiroshige'
'Kurashima, Kenta'
'Miyazawa, Koshi'
'Kurashige, Yuki'
'Yamamoto, Koji'
'Murahashi, Tetsuro'

_publ_section_title
;
 Three-Dimensional Sandwich Nanocubes Composed of 13-Atom Palladium Core
 and Hexakis-Carbocycle Shell.
;
_journal_issue 40
_journal_name_full 'Journal of the American Chemical Society'
_journal_page_first 12682
_journal_page_last 12686
_journal_paper_doi 10.1021/jacs.8b07430
_journal_volume 140
_journal_year 2018
_chemical_formula_moiety 'C140 H82 B3 Cl4 F72 Pd13'
_chemical_formula_sum 'C140 H82 B3 Cl4 F72 Pd13'
_chemical_formula_weight 4689.51
_space_group_crystal_system monoclinic
_space_group_IT_number 14
_space_group_name_Hall '-P 2ybc'
_space_group_name_H-M_alt 'P 1 21/c 1'
_atom_sites_solution_hydrogens geom
_atom_sites_solution_primary direct
_atom_sites_solution_secondary difmap
_cell_angle_alpha 90.0000
_cell_angle_beta 91.6402(7)
_cell_angle_gamma 90.0000
_cell_formula_units_Z 4
_cell_length_a 23.2475(4)
_cell_length_b 22.7475(4)
_cell_length_c 28.3112(5)
_cell_measurement_reflns_used 131584
_cell_measurement_temperature 293
_cell_measurement_theta_max 27.50
_cell_measurement_theta_min 3.02
_cell_volume 14965.5(5)
_computing_cell_refinement 'RAPID AUTO'
_computing_data_collection 'RAPID AUTO (Rigaku, ????)'
_computing_data_reduction 'RAPID AUTO'
_computing_molecular_graphics 'CrystalStructure 4.2.5'
_computing_publication_material 'CrystalStructure 4.2.5 (Rigaku, 2017)'
_computing_structure_refinement 'SHELXL Version 2017/1 (Sheldrick, 2008)'
_computing_structure_solution 'SHELXT Version 2014/5 (Sheldrick, 2014)'
_diffrn_ambient_temperature 293
_diffrn_detector_area_resol_mean 10.000
_diffrn_measured_fraction_theta_full 0.998
_diffrn_measured_fraction_theta_max 0.995
_diffrn_measurement_device_type 'Rigaku R-AXIS RAPID'
_diffrn_measurement_method \w
_diffrn_radiation_type 'Mo K\a'
_diffrn_radiation_wavelength 0.71075
_diffrn_reflns_av_R_equivalents 0.0457
_diffrn_reflns_Laue_measured_fraction_full 0.998
_diffrn_reflns_Laue_measured_fraction_max 0.995
_diffrn_reflns_limit_h_max 30
_diffrn_reflns_limit_h_min -30
_diffrn_reflns_limit_k_max 29
_diffrn_reflns_limit_k_min -29
_diffrn_reflns_limit_l_max 36
_diffrn_reflns_limit_l_min -36
_diffrn_reflns_number 209615
_diffrn_reflns_point_group_measured_fraction_full 0.998
_diffrn_reflns_point_group_measured_fraction_max 0.995
_diffrn_reflns_theta_full 25.242
_diffrn_reflns_theta_max 27.485
_diffrn_reflns_theta_min 3.015
_diffrn_standards_number 0
_exptl_absorpt_coefficient_mu 1.732
_exptl_absorpt_correction_T_max 1.000
_exptl_absorpt_correction_T_min 0.756
_exptl_absorpt_correction_type multi-scan
_exptl_absorpt_process_details 'ABSCOR (Rigaku, 1995)'
_exptl_crystal_colour black
_exptl_crystal_density_diffrn 2.081
_exptl_crystal_density_method 'not measured'
_exptl_crystal_description block
_exptl_crystal_F_000 9004.00
_exptl_crystal_size_max 0.20
_exptl_crystal_size_mid 0.09
_exptl_crystal_size_min 0.02
_refine_diff_density_max 2.37
_refine_diff_density_min -1.90
_refine_ls_extinction_method none
_refine_ls_goodness_of_fit_ref 1.099
_refine_ls_hydrogen_treatment constr
_refine_ls_number_parameters 2068
_refine_ls_number_reflns 34178
_refine_ls_number_restraints 2
_refine_ls_R_factor_all 0.0646
_refine_ls_R_factor_gt 0.0462
_refine_ls_shift/su_max 0.002
_refine_ls_structure_factor_coef Fsqd
_refine_ls_weighting_details 'w = 1/[\s^2^(Fo^2^)+(0.0612P)^2^+43.0711P] where P=(Fo^2^+2Fc^2^)/3'
_refine_ls_weighting_scheme calc
_refine_ls_wR_factor_gt 0.1275
_refine_ls_wR_factor_ref 0.1385
_reflns_Friedel_coverage 0.000
_reflns_number_gt 25374
_reflns_number_total 34178
_reflns_threshold_expression F^2^>2.0\s(F^2^)
_cod_data_source_file ja8b07430_si_003.cif
_cod_data_source_block KI-287-retry_
_cod_database_code 4132929

loop_
_space_group_symop_id
_space_group_symop_operation_xyz
1 +X,+Y,+Z
2 -X,1/2+Y,1/2-Z
3 -X,-Y,-Z
4 +X,-1/2-Y,-1/2+Z

loop_
_atom_site_label
_atom_site_type_symbol
_atom_site_fract_x
_atom_site_fract_y
_atom_site_fract_z
_atom_site_U_iso_or_equiv
_atom_site_adp_type
_atom_site_occupancy
_atom_site_site_symmetry_order
_atom_site_calc_flag
_atom_site_refinement_flags_posn
_atom_site_refinement_flags_adp
_atom_site_refinement_flags_occupancy
Pd1 Pd 0.68289(2) 0.56672(2) 0.31190(2) 0.02331(8) Uani 1 1 d . . .
Pd2 Pd 0.62260(2) 0.50462(2) 0.24343(2) 0.02465(8) Uani 1 1 d . . .
Pd3 Pd 0.68382(2) 0.55761(2) 0.17545(2) 0.02937(9) Uani 1 1 d . . .
Pd4 Pd 0.74468(2) 0.61978(2) 0.24143(2) 0.02774(8) Uani 1 1 d . . .
Pd5 Pd 0.74058(2) 0.49970(2) 0.24754(2) 0.01780(7) Uani 1 1 d . . .
Pd6 Pd 0.68047(2) 0.44761(2) 0.31728(2) 0.02339(8) Uani 1 1 d . . .
Pd7 Pd 0.80200(2) 0.56504(2) 0.31218(2) 0.02376(8) Uani 1 1 d . . .
Pd8 Pd 0.80210(2) 0.55133(2) 0.17811(2) 0.03099(9) Uani 1 1 d . . .
Pd9 Pd 0.67890(2) 0.43520(2) 0.18249(2) 0.02671(8) Uani 1 1 d . . .
Pd10 Pd 0.79766(2) 0.44168(2) 0.31838(2) 0.02372(8) Uani 1 1 d . . .
Pd11 Pd 0.73577(2) 0.37775(2) 0.25308(2) 0.02524(8) Uani 1 1 d . . .
Pd12 Pd 0.79740(2) 0.43331(2) 0.18404(2) 0.02688(8) Uani 1 1 d . . .
Pd13 Pd 0.86012(2) 0.49406(2) 0.25232(2) 0.02687(8) Uani 1 1 d . . .
Cl1 Cl 0.82074(10) 0.80241(11) 0.55849(9) 0.0880(6) Uani 1 1 d . . .
Cl2 Cl 0.93491(12) 0.85234(16) 0.57575(11) 0.1336(13) Uani 1 1 d . . .
Cl3 Cl 0.9815(2) 1.0030(2) 0.61685(19) 0.1844(18) Uiso 1 1 d D . .
Cl4 Cl 1.0501(4) 0.8999(4) 0.6584(3) 0.321(4) Uiso 1 1 d D . .
F1 F 0.89583(13) 0.78943(16) 0.25422(11) 0.0484(8) Uani 1 1 d . . .
F2 F 0.94757(17) 0.7371(2) 0.21059(11) 0.0680(11) Uani 1 1 d . . .
F3 F 0.97745(16) 0.82174(19) 0.23061(15) 0.0760(14) Uani 1 1 d . . .
F4 F 1.12863(14) 0.62674(13) 0.34267(13) 0.0501(8) Uani 1 1 d . . .
F5 F 1.16337(15) 0.71262(16) 0.33976(16) 0.0674(11) Uani 1 1 d . . .
F6 F 1.1387(2) 0.6705(3) 0.27612(14) 0.110(2) Uani 1 1 d . . .
F7 F 0.9137(2) 0.94531(19) 0.4756(2) 0.0925(16) Uani 1 1 d . . .
F8 F 0.8255(2) 0.9413(2) 0.49653(19) 0.0991(17) Uani 1 1 d . . .
F9 F 0.8452(3) 0.9738(2) 0.4314(3) 0.123(2) Uani 1 1 d . . .
F10 F 0.70472(14) 0.81825(16) 0.37755(14) 0.0568(9) Uani 1 1 d . . .
F11 F 0.75637(16) 0.7683(2) 0.33055(13) 0.0762(13) Uani 1 1 d . . .
F12 F 0.72484(16) 0.72878(17) 0.39295(16) 0.0693(11) Uani 1 1 d . . .
F13 F 0.8084(3) 0.6417(2) 0.5428(3) 0.182(4) Uani 1 1 d . . .
F14 F 0.8407(2) 0.5596(2) 0.56351(15) 0.0868(15) Uani 1 1 d . . .
F15 F 0.7825(3) 0.5635(5) 0.5092(2) 0.179(4) Uani 1 1 d . . .
F16 F 0.96880(17) 0.45234(14) 0.45794(14) 0.0600(10) Uani 1 1 d . . .
F17 F 0.95112(14) 0.48258(15) 0.38685(12) 0.0484(8) Uani 1 1 d . . .
F18 F 1.03053(13) 0.50563(13) 0.42281(14) 0.0499(9) Uani 1 1 d . . .
F19 F 1.1360(3) 0.8933(3) 0.5174(2) 0.146(3) Uani 1 1 d . . .
F20 F 1.1728(2) 0.8375(3) 0.4693(2) 0.125(2) Uani 1 1 d . . .
F21 F 1.1040(2) 0.8931(2) 0.4447(2) 0.111(2) Uani 1 1 d . . .
F22 F 1.0801(2) 0.73972(16) 0.62633(12) 0.0725(13) Uani 1 1 d . . .
F23 F 1.0746(2) 0.65780(16) 0.59088(13) 0.0763(13) Uani 1 1 d . . .
F24 F 0.9979(2) 0.7012(3) 0.61075(14) 0.111(2) Uani 1 1 d . . .
F25 F 0.17294(13) 0.58960(14) 0.51038(9) 0.0389(7) Uani 1 1 d . . .
F26 F 0.13466(13) 0.66931(13) 0.48290(11) 0.0438(8) Uani 1 1 d . . .
F27 F 0.11332(12) 0.58617(15) 0.45114(10) 0.0417(7) Uani 1 1 d . . .
F28 F 0.3180(2) 0.76744(16) 0.43663(13) 0.0723(13) Uani 1 1 d . . .
F29 F 0.27475(18) 0.77743(14) 0.37010(15) 0.0658(11) Uani 1 1 d . . .
F30 F 0.35652(17) 0.73688(16) 0.37387(17) 0.0756(13) Uani 1 1 d . . .
F31 F 0.25333(19) 0.29515(15) 0.3711(2) 0.0895(16) Uani 1 1 d . . .
F32 F 0.23968(18) 0.28922(16) 0.29595(18) 0.0820(14) Uani 1 1 d . . .
F33 F 0.16880(15) 0.27392(13) 0.34239(13) 0.0543(9) Uani 1 1 d . . .
F34 F 0.0651(2) 0.4710(3) 0.26111(19) 0.130(2) Uani 1 1 d . . .
F35 F 0.03366(16) 0.43438(18) 0.3224(2) 0.0869(16) Uani 1 1 d . . .
F36 F 0.06210(15) 0.52279(16) 0.32382(18) 0.0728(13) Uani 1 1 d . . .
F37 F 0.3567(3) 0.4088(2) 0.51664(15) 0.0985(18) Uani 1 1 d . . .
F38 F 0.3461(2) 0.34594(18) 0.46352(16) 0.0871(15) Uani 1 1 d . . .
F39 F 0.42936(19) 0.3635(2) 0.49071(18) 0.0907(16) Uani 1 1 d . . .
F40A F 0.5157(4) 0.5228(4) 0.3421(3) 0.062(2) Uiso 0.5 1 d . . P
F40B F 0.5338(3) 0.5066(3) 0.3621(3) 0.0450(16) Uiso 0.5 1 d . . P
F41A F 0.5340(3) 0.5395(3) 0.4316(2) 0.0424(14) Uiso 0.5 1 d . . P
F41B F 0.5454(5) 0.4870(5) 0.3989(4) 0.096(3) Uiso 0.5 1 d . . P
F42A F 0.4961(2) 0.5911(3) 0.3772(2) 0.0330(12) Uiso 0.5 1 d . . P
F42B F 0.5111(5) 0.5769(6) 0.4008(4) 0.104(3) Uiso 0.5 1 d . . P
F43 F 0.4439(3) 0.4942(4) 0.1921(3) 0.164(4) Uani 1 1 d . . .
F44 F 0.4026(4) 0.4202(3) 0.2169(2) 0.195(5) Uani 1 1 d . . .
F45 F 0.3788(3) 0.4575(2) 0.15269(15) 0.108(2) Uani 1 1 d . . .
F46A F 0.2774(3) 0.6446(3) 0.1481(2) 0.0521(17) Uiso 0.5 1 d . . P
F46B F 0.3014(3) 0.6695(3) 0.1646(3) 0.0567(18) Uiso 0.5 1 d . . P
F47A F 0.2462(5) 0.6834(5) 0.2162(4) 0.072(3) Uiso 0.5 1 d . . P
F47B F 0.2635(4) 0.6942(4) 0.2229(3) 0.047(2) Uiso 0.5 1 d . . P
F48A F 0.2176(6) 0.6298(6) 0.1707(5) 0.102(4) Uiso 0.5 1 d . . P
F48B F 0.2031(4) 0.6318(4) 0.1868(3) 0.063(2) Uiso 0.5 1 d . . P
F49 F 0.4213(2) 0.93083(17) 0.01913(19) 0.0962(18) Uani 1 1 d . . .
F50 F 0.4074(2) 0.88366(18) -0.04576(15) 0.0854(15) Uani 1 1 d . . .
F51 F 0.33918(15) 0.92930(14) -0.01475(13) 0.0520(9) Uani 1 1 d . . .
F52 F 0.20629(13) 0.80551(16) 0.06539(14) 0.0592(10) Uani 1 1 d . . .
F53 F 0.22931(15) 0.71430(15) 0.07099(15) 0.0630(11) Uani 1 1 d . . .
F54 F 0.24478(15) 0.77187(19) 0.12850(11) 0.0615(10) Uani 1 1 d . . .
F55 F 0.70317(14) 0.73126(18) -0.00468(14) 0.0634(11) Uani 1 1 d . . .
F56 F 0.68918(16) 0.64017(16) 0.00678(13) 0.0603(10) Uani 1 1 d . . .
F57 F 0.68066(13) 0.69990(17) 0.06401(11) 0.0515(9) Uani 1 1 d . . .
F58 F 0.5545(2) 0.7143(6) -0.13467(15) 0.225(6) Uani 1 1 d . . .
F59 F 0.4979(4) 0.7782(3) -0.11259(18) 0.171(4) Uani 1 1 d . . .
F60 F 0.4712(2) 0.6946(3) -0.11931(16) 0.1037(18) Uani 1 1 d . . .
F61 F 0.55506(18) 0.87757(16) 0.1829(2) 0.0866(15) Uani 1 1 d . . .
F62 F 0.6169(2) 0.8271(2) 0.14946(18) 0.1008(19) Uani 1 1 d . . .
F63 F 0.6103(2) 0.81943(18) 0.22211(16) 0.0807(14) Uani 1 1 d . . .
F64 F 0.47197(18) 0.68521(19) 0.28892(11) 0.0669(11) Uani 1 1 d . . .
F65 F 0.43907(13) 0.61752(13) 0.24355(11) 0.0423(7) Uani 1 1 d . . .
F66 F 0.38945(16) 0.69537(16) 0.25298(13) 0.0587(10) Uani 1 1 d . . .
F67 F 0.53921(16) 0.4780(2) 0.04663(12) 0.0677(12) Uani 1 1 d . . .
F68 F 0.53026(16) 0.49090(16) 0.11986(11) 0.0538(9) Uani 1 1 d . . .
F69 F 0.47861(19) 0.42709(16) 0.0846(2) 0.0913(16) Uani 1 1 d . . .
F70 F 0.26766(16) 0.5372(3) 0.06666(14) 0.0868(16) Uani 1 1 d . . .
F71 F 0.29600(18) 0.48885(19) 0.00616(18) 0.0808(14) Uani 1 1 d . . .
F72 F 0.27493(16) 0.57782(19) 0.00059(15) 0.0716(12) Uani 1 1 d . . .
C1 C 0.6463(2) 0.6582(2) 0.2915(2) 0.0410(13) Uani 1 1 d . . .
H1 H 0.659648 0.672050 0.320710 0.049 Uiso 1 1 calc R U .
C2 C 0.6030(2) 0.6186(3) 0.2934(2) 0.0440(14) Uani 1 1 d . . .
H2 H 0.590079 0.610753 0.323538 0.053 Uiso 1 1 calc R U .
C3 C 0.5745(2) 0.5874(2) 0.2566(3) 0.0514(16) Uani 1 1 d . . .
H3 H 0.546947 0.560399 0.265903 0.062 Uiso 1 1 calc R U .
C4 C 0.5824(3) 0.5918(3) 0.2063(3) 0.069(3) Uani 1 1 d . . .
H4 H 0.559214 0.568259 0.186834 0.083 Uiso 1 1 calc R U .
C5 C 0.6251(3) 0.6311(3) 0.1827(2) 0.060(2) Uani 1 1 d . . .
H5 H 0.624850 0.630202 0.149903 0.072 Uiso 1 1 calc R U .
C6 C 0.6658(3) 0.6698(2) 0.2052(2) 0.0472(15) Uani 1 1 d . . .
H6 H 0.690144 0.689525 0.185099 0.057 Uiso 1 1 calc R U .
C7 C 0.6741(2) 0.6817(2) 0.2527(2) 0.0436(13) Uani 1 1 d . . .
H7 H 0.702367 0.709536 0.259876 0.052 Uiso 1 1 calc R U .
C8 C 0.7094(2) 0.5763(2) 0.38704(16) 0.0340(11) Uani 1 1 d . . .
H8 H 0.688293 0.611056 0.385767 0.041 Uiso 1 1 calc R U .
C9 C 0.6766(2) 0.5233(3) 0.38925(16) 0.0428(14) Uani 1 1 d . . .
H9 H 0.636835 0.528025 0.389011 0.051 Uiso 1 1 calc R U .
C10 C 0.6967(3) 0.4643(3) 0.39178(16) 0.0417(14) Uani 1 1 d . . .
H10 H 0.668385 0.435486 0.392966 0.050 Uiso 1 1 calc R U .
C11 C 0.7544(3) 0.4438(2) 0.39271(16) 0.0409(13) Uani 1 1 d . . .
H11 H 0.758750 0.403204 0.394094 0.049 Uiso 1 1 calc R U .
C12 C 0.8062(2) 0.4763(3) 0.39184(16) 0.0391(12) Uani 1 1 d . . .
H12 H 0.840034 0.454579 0.393932 0.047 Uiso 1 1 calc R U .
C13 C 0.8128(2) 0.5389(3) 0.38813(16) 0.0376(12) Uani 1 1 d . . .
H13 H 0.850545 0.552193 0.386556 0.045 Uiso 1 1 calc R U .
C14 C 0.7706(2) 0.5825(2) 0.38655(16) 0.0334(11) Uani 1 1 d . . .
H14 H 0.784164 0.620947 0.384950 0.040 Uiso 1 1 calc R U .
C15 C 0.6341(2) 0.3602(2) 0.31157(19) 0.0350(11) Uani 1 1 d . . .
H15 H 0.645761 0.350899 0.342364 0.042 Uiso 1 1 calc R U .
C16 C 0.5932(2) 0.4057(2) 0.30708(18) 0.0340(11) Uani 1 1 d . . .
H16 H 0.581592 0.422192 0.335303 0.041 Uiso 1 1 calc R U .
C17 C 0.5673(2) 0.4299(2) 0.2653(2) 0.0405(13) Uani 1 1 d . . .
H17 H 0.540913 0.460015 0.269851 0.049 Uiso 1 1 calc R U .
C18 C 0.5765(3) 0.4142(3) 0.2175(2) 0.0512(16) Uani 1 1 d . . .
H18 H 0.555691 0.435385 0.194713 0.061 Uiso 1 1 calc R U .
C19 C 0.6140(3) 0.3694(3) 0.2002(2) 0.0518(16) Uani 1 1 d . . .
H19 H 0.613847 0.364800 0.167584 0.062 Uiso 1 1 calc R U .
C20 C 0.6517(3) 0.3309(3) 0.2266(2) 0.0471(15) Uani 1 1 d . . .
H20 H 0.673621 0.305464 0.208685 0.056 Uiso 1 1 calc R U .
C21 C 0.6599(2) 0.3265(2) 0.2757(2) 0.0420(13) Uani 1 1 d . . .
H21 H 0.685628 0.297638 0.286156 0.050 Uiso 1 1 calc R U .
C22 C 0.8419(2) 0.6553(2) 0.28195(19) 0.0363(12) Uani 1 1 d . . .
H22 H 0.823323 0.678088 0.304099 0.044 Uiso 1 1 calc R U .
C23 C 0.8820(2) 0.6137(2) 0.3009(2) 0.0405(13) Uani 1 1 d . . .
H23 H 0.886501 0.613108 0.333675 0.049 Uiso 1 1 calc R U .
C24 C 0.9162(2) 0.5726(2) 0.2757(2) 0.0477(15) Uani 1 1 d . . .
H24 H 0.939784 0.548274 0.294240 0.057 Uiso 1 1 calc R U .
C25 C 0.9189(2) 0.5642(2) 0.2267(2) 0.0481(15) Uani 1 1 d . . .
H25 H 0.943819 0.534809 0.217274 0.058 Uiso 1 1 calc R U .
C26 C 0.8889(3) 0.5942(3) 0.1895(2) 0.0471(15) Uani 1 1 d . . .
H26 H 0.897625 0.582374 0.159096 0.056 Uiso 1 1 calc R U .
C27 C 0.8476(3) 0.6396(2) 0.1926(2) 0.0425(13) Uani 1 1 d . . .
H27 H 0.832432 0.653287 0.163950 0.051 Uiso 1 1 calc R U .
C28 C 0.8261(2) 0.6671(2) 0.2334(2) 0.0397(12) Uani 1 1 d . . .
H28 H 0.798623 0.696265 0.228207 0.048 Uiso 1 1 calc R U .
C29 C 0.8495(3) 0.3617(3) 0.3089(2) 0.0465(15) Uani 1 1 d . . .
H29 H 0.844250 0.359854 0.341321 0.056 Uiso 1 1 calc R U .
C30 C 0.8134(2) 0.3250(2) 0.2811(2) 0.0410(13) Uani 1 1 d . . .
H30 H 0.788788 0.301202 0.297960 0.049 Uiso 1 1 calc R U .
C31 C 0.8091(2) 0.3189(2) 0.2319(2) 0.0406(13) Uani 1 1 d . . .
H31 H 0.781184 0.292633 0.220780 0.049 Uiso 1 1 calc R U .
C32 C 0.8402(3) 0.3464(2) 0.1978(2) 0.0430(14) Uani 1 1 d . . .
H32 H 0.830445 0.335632 0.166910 0.052 Uiso 1 1 calc R U .
C33 C 0.8844(3) 0.3881(3) 0.2024(2) 0.0493(16) Uani 1 1 d . . .
H33 H 0.899499 0.401418 0.174305 0.059 Uiso 1 1 calc R U .
C34 C 0.9097(2) 0.4131(3) 0.2452(3) 0.059(2) Uani 1 1 d . . .
H34 H 0.939747 0.439431 0.241399 0.071 Uiso 1 1 calc R U .
C35 C 0.8928(3) 0.4012(3) 0.2941(3) 0.0546(18) Uani 1 1 d . . .
H35 H 0.912620 0.421807 0.317801 0.066 Uiso 1 1 calc R U .
C36 C 0.7245(4) 0.5598(3) 0.10127(19) 0.058(2) Uani 1 1 d . . .
H36 H 0.718613 0.600146 0.099478 0.070 Uiso 1 1 calc R U .
C37 C 0.6742(3) 0.5254(3) 0.10209(18) 0.0513(17) Uani 1 1 d . . .
H37 H 0.639629 0.545932 0.100062 0.062 Uiso 1 1 calc R U .
C38 C 0.6693(3) 0.4623(3) 0.10566(17) 0.0426(13) Uani 1 1 d . . .
H38 H 0.631913 0.447828 0.106053 0.051 Uiso 1 1 calc R U .
C39 C 0.7124(3) 0.4202(2) 0.10860(17) 0.0410(13) Uani 1 1 d . . .
H39 H 0.700414 0.381326 0.110979 0.049 Uiso 1 1 calc R U .
C40 C 0.7740(3) 0.4301(3) 0.10837(18) 0.0470(15) Uani 1 1 d . . .
H40 H 0.796714 0.396420 0.109952 0.056 Uiso 1 1 calc R U .
C41 C 0.8045(3) 0.4843(3) 0.10605(19) 0.0554(17) Uani 1 1 d . . .
H41 H 0.844438 0.481393 0.106794 0.067 Uiso 1 1 calc R U .
C42 C 0.7822(4) 0.5417(3) 0.1028(2) 0.0604(19) Uani 1 1 d . . .
H42 H 0.809323 0.571615 0.101457 0.072 Uiso 1 1 calc R U .
C43 C 0.98297(19) 0.7270(2) 0.37425(15) 0.0247(9) Uani 1 1 d . . .
C44 C 0.9556(2) 0.7505(2) 0.33358(16) 0.0271(9) Uani 1 1 d . . .
H44 H 0.919363 0.767220 0.336123 0.032 Uiso 1 1 calc R U .
C45 C 0.9809(2) 0.7496(2) 0.28967(15) 0.0279(10) Uani 1 1 d . . .
C46 C 1.0351(2) 0.7255(2) 0.28391(16) 0.0306(10) Uani 1 1 d . . .
H46 H 1.051887 0.725023 0.254504 0.037 Uiso 1 1 calc R U .
C47 C 1.0632(2) 0.7022(2) 0.32335(16) 0.0289(10) Uani 1 1 d . . .
C48 C 1.0379(2) 0.7035(2) 0.36752(16) 0.0273(10) Uani 1 1 d . . .
H48 H 1.058198 0.688071 0.393446 0.033 Uiso 1 1 calc R U .
C49 C 0.9503(2) 0.7755(3) 0.24725(18) 0.0398(12) Uani 1 1 d . . .
C50 C 1.1220(2) 0.6767(3) 0.31923(19) 0.0417(13) Uani 1 1 d . . .
C51 C 0.8999(2) 0.7727(2) 0.42743(15) 0.0278(10) Uani 1 1 d . . .
C52 C 0.9025(2) 0.8291(3) 0.4472(2) 0.0424(13) Uani 1 1 d . . .
H52 H 0.936533 0.840883 0.462506 0.051 Uiso 1 1 calc R U .
C53 C 0.8561(3) 0.8686(3) 0.4451(2) 0.0556(17) Uani 1 1 d . . .
C54 C 0.8045(2) 0.8528(3) 0.4233(2) 0.0477(15) Uani 1 1 d . . .
H54 H 0.773354 0.878436 0.422499 0.057 Uiso 1 1 calc R U .
C55 C 0.8005(2) 0.7975(2) 0.40257(18) 0.0339(11) Uani 1 1 d . . .
C56 C 0.8467(2) 0.7590(2) 0.40465(16) 0.0285(10) Uani 1 1 d . . .
H56 H 0.842491 0.722325 0.390378 0.034 Uiso 1 1 calc R U .
C57 C 0.8626(3) 0.9275(4) 0.4684(4) 0.105(4) Uani 1 1 d . . .
C58 C 0.7470(2) 0.7792(3) 0.3766(2) 0.0465(14) Uani 1 1 d . . .
C59 C 0.93179(19) 0.6596(2) 0.44076(15) 0.0275(10) Uani 1 1 d . . .
C60 C 0.8876(2) 0.6528(2) 0.47341(16) 0.0325(11) Uani 1 1 d . . .
H60 H 0.866543 0.685612 0.482173 0.039 Uiso 1 1 calc R U .
C61 C 0.8746(2) 0.5986(2) 0.49285(18) 0.0373(12) Uani 1 1 d . . .
C62 C 0.9032(2) 0.5483(2) 0.48028(17) 0.0356(12) Uani 1 1 d . . .
H62 H 0.894211 0.512123 0.493532 0.043 Uiso 1 1 calc R U .
C63 C 0.9459(2) 0.5533(2) 0.44706(17) 0.0309(10) Uani 1 1 d . . .
C64 C 0.9598(2) 0.6080(2) 0.42778(16) 0.0284(10) Uani 1 1 d . . .
H64 H 0.988494 0.610029 0.405642 0.034 Uiso 1 1 calc R U .
C65 C 0.8268(3) 0.5939(4) 0.5273(2) 0.0634(19) Uani 1 1 d . . .
C66 C 0.9745(2) 0.4990(2) 0.4292(2) 0.0390(12) Uani 1 1 d . . .
C67 C 1.00246(19) 0.7460(2) 0.46722(16) 0.0261(9) Uani 1 1 d . . .
C68 C 1.0409(2) 0.7925(2) 0.45893(18) 0.0367(12) Uani 1 1 d . . .
H68 H 1.040130 0.810290 0.429352 0.044 Uiso 1 1 calc R U .
C69 C 1.0798(2) 0.8126(2) 0.49317(19) 0.0397(12) Uani 1 1 d . . .
C70 C 1.0827(2) 0.7875(2) 0.53796(18) 0.0366(12) Uani 1 1 d . . .
H70 H 1.108322 0.801336 0.561183 0.044 Uiso 1 1 calc R U .
C71 C 1.0465(2) 0.7415(2) 0.54659(17) 0.0314(10) Uani 1 1 d . . .
C72 C 1.0077(2) 0.7207(2) 0.51213(16) 0.0274(10) Uani 1 1 d . . .
H72 H 0.984401 0.688827 0.519263 0.033 Uiso 1 1 calc R U .
C73 C 1.1203(3) 0.8606(4) 0.4824(3) 0.071(2) Uani 1 1 d . . .
C74 C 1.0490(3) 0.7113(3) 0.5935(2) 0.0504(15) Uani 1 1 d . . .
C75 C 0.26596(18) 0.57887(18) 0.37728(15) 0.0215(8) Uani 1 1 d . . .
C76 C 0.22235(18) 0.57588(18) 0.41018(14) 0.0209(8) Uani 1 1 d . . .
H76 H 0.203501 0.540268 0.414315 0.025 Uiso 1 1 calc R U .
C77 C 0.20598(18) 0.62410(19) 0.43703(15) 0.0218(9) Uani 1 1 d . . .
C78 C 0.23368(19) 0.67743(19) 0.43308(16) 0.0253(9) Uani 1 1 d . . .
H78 H 0.222650 0.709699 0.450850 0.030 Uiso 1 1 calc R U .
C79 C 0.2785(2) 0.68162(19) 0.40188(16) 0.0266(9) Uani 1 1 d . . .
C80 C 0.29376(19) 0.6340(2) 0.37452(16) 0.0262(9) Uani 1 1 d . . .
H80 H 0.323478 0.638438 0.353504 0.031 Uiso 1 1 calc R U .
C81 C 0.1570(2) 0.6176(2) 0.47000(16) 0.0277(10) Uani 1 1 d . . .
C82 C 0.3079(2) 0.7396(2) 0.3962(2) 0.0395(12) Uani 1 1 d . . .
C83 C 0.23554(19) 0.47315(19) 0.34023(14) 0.0218(9) Uani 1 1 d . . .
C84 C 0.2449(2) 0.4123(2) 0.34156(16) 0.0262(9) Uani 1 1 d . . .
H84 H 0.281955 0.398396 0.347786 0.031 Uiso 1 1 calc R U .
C85 C 0.2010(2) 0.3724(2) 0.33396(19) 0.0339(11) Uani 1 1 d . . .
C86 C 0.1450(2) 0.3903(2) 0.3239(2) 0.0392(12) Uani 1 1 d . . .
H86 H 0.115428 0.363000 0.319820 0.047 Uiso 1 1 calc R U .
C87 C 0.1345(2) 0.4500(2) 0.32010(18) 0.0337(11) Uani 1 1 d . . .
C88 C 0.1788(2) 0.4901(2) 0.32795(16) 0.0268(10) Uani 1 1 d . . .
H88 H 0.170650 0.529984 0.324962 0.032 Uiso 1 1 calc R U .
C89 C 0.2154(3) 0.3083(3) 0.3367(3) 0.0530(16) Uani 1 1 d . . .
C90 C 0.0754(3) 0.4710(3) 0.3065(3) 0.0568(17) Uani 1 1 d . . .
C91 C 0.34265(18) 0.49605(18) 0.37850(15) 0.0206(8) Uani 1 1 d . . .
C92 C 0.33888(19) 0.45496(19) 0.41503(15) 0.0224(9) Uani 1 1 d . . .
H92 H 0.302978 0.439599 0.421819 0.027 Uiso 1 1 calc R U .
C93 C 0.3867(2) 0.4361(2) 0.44165(15) 0.0255(9) Uani 1 1 d . . .
C94 C 0.4405(2) 0.4597(2) 0.43457(16) 0.0290(10) Uani 1 1 d . . .
H94 H 0.472421 0.447499 0.452539 0.035 Uiso 1 1 calc R U .
C95 C 0.4455(2) 0.5028(2) 0.39937(17) 0.0306(10) Uani 1 1 d . . .
C96 C 0.39771(19) 0.5191(2) 0.37172(16) 0.0254(9) Uani 1 1 d . . .
H96 H 0.402510 0.546374 0.347713 0.031 Uiso 1 1 calc R U .
C97 C 0.3795(2) 0.3896(2) 0.47827(18) 0.0381(12) Uani 1 1 d . . .
C98 C 0.5016(2) 0.5298(3) 0.3912(2) 0.0474(14) Uani 1 1 d . . .
C99 C 0.30449(19) 0.5371(2) 0.29341(15) 0.0248(9) Uani 1 1 d . . .
C100 C 0.3407(2) 0.5002(2) 0.26834(17) 0.0312(11) Uani 1 1 d . . .
H100 H 0.358098 0.468766 0.284113 0.037 Uiso 1 1 calc R U .
C101 C 0.3518(2) 0.5085(2) 0.22125(18) 0.0361(12) Uani 1 1 d . . .
C102 C 0.3262(2) 0.5545(2) 0.19592(17) 0.0391(12) Uani 1 1 d . . .
H102 H 0.333180 0.559912 0.164028 0.047 Uiso 1 1 calc R U .
C103 C 0.2901(2) 0.5919(2) 0.21969(17) 0.0346(11) Uani 1 1 d . . .
C104 C 0.2799(2) 0.5832(2) 0.26720(16) 0.0292(10) Uani 1 1 d . . .
H104 H 0.255732 0.609260 0.282301 0.035 Uiso 1 1 calc R U .
C105 C 0.3937(4) 0.4687(3) 0.1965(2) 0.064(2) Uani 1 1 d . . .
C106 C 0.2631(3) 0.6423(3) 0.1941(2) 0.0545(17) Uani 1 1 d . . .
C107 C 0.4052(2) 0.7487(2) 0.05680(15) 0.0263(9) Uani 1 1 d . . .
C108 C 0.4145(2) 0.8011(2) 0.03187(16) 0.0284(10) Uani 1 1 d . . .
H108 H 0.451231 0.809033 0.021258 0.034 Uiso 1 1 calc R U .
C109 C 0.3707(2) 0.84165(19) 0.02252(15) 0.0256(9) Uani 1 1 d . . .
C110 C 0.3156(2) 0.83189(19) 0.03747(15) 0.0252(9) Uani 1 1 d . . .
H110 H 0.286087 0.858141 0.029947 0.030 Uiso 1 1 calc R U .
C111 C 0.30536(19) 0.78213(19) 0.06390(14) 0.0231(9) Uani 1 1 d . . .
C112 C 0.34949(19) 0.7425(2) 0.07415(15) 0.0253(9) Uani 1 1 d . . .
H112 H 0.341797 0.710374 0.093320 0.030 Uiso 1 1 calc R U .
C113 C 0.3845(2) 0.8960(2) -0.00503(19) 0.0359(11) Uani 1 1 d . . .
C114 C 0.2466(2) 0.7685(2) 0.08115(16) 0.0300(10) Uani 1 1 d . . .
C115 C 0.5064(2) 0.7047(2) 0.02774(16) 0.0276(10) Uani 1 1 d . . .
C116 C 0.5650(2) 0.69905(19) 0.03886(16) 0.0280(10) Uani 1 1 d . . .
H116 H 0.576548 0.693738 0.070294 0.034 Uiso 1 1 calc R U .
C117 C 0.6070(2) 0.7011(2) 0.00455(17) 0.0301(10) Uani 1 1 d . . .
C118 C 0.5916(2) 0.7092(2) -0.04278(18) 0.0360(11) Uani 1 1 d . . .
H118 H 0.619308 0.711119 -0.065750 0.043 Uiso 1 1 calc R U .
C119 C 0.5333(2) 0.7146(3) -0.05480(18) 0.0386(12) Uani 1 1 d . . .
C120 C 0.4922(2) 0.7115(2) -0.02063(17) 0.0333(11) Uani 1 1 d . . .
H120 H 0.453581 0.713966 -0.029948 0.040 Uiso 1 1 calc R U .
C121 C 0.6693(2) 0.6935(2) 0.01750(19) 0.0386(12) Uani 1 1 d . . .
C122 C 0.5155(3) 0.7253(4) -0.1052(2) 0.0605(18) Uani 1 1 d . . .
C123 C 0.4792(2) 0.7144(2) 0.12102(16) 0.0266(9) Uani 1 1 d . . .
C124 C 0.5181(2) 0.7601(2) 0.13010(17) 0.0302(10) Uani 1 1 d . . .
H124 H 0.533222 0.780318 0.104716 0.036 Uiso 1 1 calc R U .
C125 C 0.5351(2) 0.7766(2) 0.17587(18) 0.0328(11) Uani 1 1 d . . .
C126 C 0.5118(2) 0.7497(2) 0.21500(18) 0.0337(11) Uani 1 1 d . . .
H126 H 0.522550 0.761127 0.245518 0.040 Uiso 1 1 calc R U .
C127 C 0.4716(2) 0.7048(2) 0.20703(16) 0.0294(10) Uani 1 1 d . . .
C128 C 0.45637(19) 0.6870(2) 0.16090(16) 0.0269(9) Uani 1 1 d . . .
H128 H 0.430410 0.656244 0.156571 0.032 Uiso 1 1 calc R U .
C129 C 0.5779(3) 0.8253(3) 0.1831(2) 0.0450(13) Uani 1 1 d . . .
C130 C 0.4435(2) 0.6764(2) 0.24790(17) 0.0363(11) Uani 1 1 d . . .
C131 C 0.4322(2) 0.6314(2) 0.06256(15) 0.0265(9) Uani 1 1 d . . .
C132 C 0.47050(19) 0.5852(2) 0.07378(15) 0.0248(9) Uani 1 1 d . . .
H132 H 0.507501 0.594620 0.084657 0.030 Uiso 1 1 calc R U .
C133 C 0.4557(2) 0.5266(2) 0.06937(15) 0.0263(9) Uani 1 1 d . . .
C134 C 0.4007(2) 0.5103(2) 0.05409(16) 0.0301(10) Uani 1 1 d . . .
H134 H 0.390417 0.470886 0.051524 0.036 Uiso 1 1 calc R U .
C135 C 0.3616(2) 0.5546(2) 0.04273(16) 0.0288(10) Uani 1 1 d . . .
C136 C 0.3776(2) 0.6135(2) 0.04558(16) 0.0274(10) Uani 1 1 d . . .
H136 H 0.351187 0.642090 0.035874 0.033 Uiso 1 1 calc R U .
C137 C 0.5000(2) 0.4804(2) 0.0796(2) 0.0389(12) Uani 1 1 d . . .
C138 C 0.3007(2) 0.5391(3) 0.02955(19) 0.0397(12) Uani 1 1 d . . .
C139 C 0.8949(4) 0.7863(4) 0.5674(4) 0.093(3) Uani 1 1 d . . .
H13A H 0.908880 0.765357 0.540195 0.111 Uiso 1 1 calc R U .
H13B H 0.900174 0.761309 0.594911 0.111 Uiso 1 1 calc R U .
C140 C 1.0499(9) 0.9743(10) 0.6296(10) 0.356(17) Uiso 1 1 d D . .
H14A H 1.070668 1.001513 0.650130 0.427 Uiso 1 1 calc R U .
H14B H 1.070584 0.971556 0.600362 0.427 Uiso 1 1 calc R U .
B1 B 0.9544(2) 0.7262(2) 0.42667(18) 0.0276(11) Uani 1 1 d . . .
B2 B 0.2869(2) 0.5213(2) 0.34784(17) 0.0208(9) Uani 1 1 d . . .
B3 B 0.4557(2) 0.6999(2) 0.06661(18) 0.0264(11) Uani 1 1 d . . .

loop_
_atom_site_aniso_label
_atom_site_aniso_U_11
_atom_site_aniso_U_22
_atom_site_aniso_U_33
_atom_site_aniso_U_23
_atom_site_aniso_U_13
_atom_site_aniso_U_12
Pd1 0.02320(18) 0.02409(17) 0.02256(16) -0.00211(13) -0.00081(13) 0.00175(13)
Pd2 0.02137(18) 0.02577(18) 0.02651(17) -0.00294(14) -0.00429(13) 0.00351(13)
Pd3 0.0392(2) 0.02748(19) 0.02120(17) 0.00316(14) -0.00325(14) 0.01080(15)
Pd4 0.0308(2) 0.02001(17) 0.03232(19) 0.00441(14) -0.00057(15) 0.00215(14)
Pd5 0.01895(16) 0.01719(15) 0.01718(15) 0.00212(11) -0.00068(11) 0.00183(11)
Pd6 0.02323(18) 0.02550(17) 0.02140(16) 0.00192(13) 0.00024(13) -0.00410(13)
Pd7 0.02147(18) 0.02445(17) 0.02517(17) 0.00112(13) -0.00273(13) -0.00277(13)
Pd8 0.0400(2) 0.02685(19) 0.02663(18) 0.00651(15) 0.00926(15) 0.00127(15)
Pd9 0.0299(2) 0.02617(18) 0.02368(17) -0.00317(14) -0.00557(14) 0.00395(14)
Pd10 0.02215(18) 0.02569(18) 0.02309(17) 0.00545(13) -0.00344(13) 0.00068(13)
Pd11 0.02458(18) 0.02077(17) 0.03017(18) 0.00123(14) -0.00264(13) 0.00141(13)
Pd12 0.0315(2) 0.02447(18) 0.02483(17) 0.00074(14) 0.00316(14) 0.00733(14)
Pd13 0.02060(18) 0.02573(18) 0.03446(19) 0.00339(14) 0.00387(14) 0.00059(13)
Cl1 0.0699(13) 0.0956(16) 0.0987(16) 0.0036(13) 0.0055(11) 0.0074(11)
Cl2 0.0965(19) 0.179(3) 0.126(2) -0.082(2) 0.0261(17) -0.0315(19)
F1 0.0339(17) 0.066(2) 0.0446(18) 0.0216(16) -0.0060(14) 0.0075(15)
F2 0.071(3) 0.104(3) 0.0290(17) 0.0001(19) -0.0134(17) 0.014(2)
F3 0.056(2) 0.085(3) 0.086(3) 0.064(2) -0.027(2) -0.025(2)
F4 0.0394(18) 0.0324(17) 0.079(2) 0.0085(16) 0.0069(16) 0.0150(14)
F5 0.0313(19) 0.055(2) 0.116(3) 0.026(2) 0.002(2) -0.0006(16)
F6 0.075(3) 0.216(6) 0.041(2) 0.018(3) 0.021(2) 0.086(4)
F7 0.076(3) 0.058(3) 0.142(5) -0.046(3) -0.019(3) 0.009(2)
F8 0.131(4) 0.062(3) 0.107(4) -0.038(3) 0.048(3) 0.008(3)
F9 0.141(5) 0.063(3) 0.165(6) -0.012(4) -0.006(5) 0.020(3)
F10 0.0292(17) 0.064(2) 0.077(2) -0.0098(19) -0.0106(16) 0.0164(16)
F11 0.044(2) 0.132(4) 0.052(2) -0.036(2) -0.0105(17) 0.012(2)
F12 0.043(2) 0.054(2) 0.110(3) -0.006(2) -0.020(2) -0.0082(17)
F13 0.230(8) 0.074(4) 0.253(8) 0.074(4) 0.219(7) 0.060(4)
F14 0.130(4) 0.076(3) 0.056(2) 0.021(2) 0.048(3) 0.002(3)
F15 0.080(4) 0.371(13) 0.087(4) -0.006(6) 0.029(3) -0.105(6)
F16 0.078(3) 0.0318(17) 0.070(2) 0.0148(17) -0.006(2) -0.0055(17)
F17 0.0403(18) 0.055(2) 0.0493(19) -0.0131(16) -0.0150(15) 0.0000(15)
F18 0.0282(17) 0.0403(18) 0.081(3) -0.0077(16) -0.0120(16) -0.0029(13)
F19 0.192(7) 0.135(5) 0.111(4) -0.018(4) 0.006(4) -0.127(5)
F20 0.050(3) 0.166(6) 0.158(5) 0.080(5) 0.008(3) -0.038(3)
F21 0.076(3) 0.100(4) 0.156(5) 0.077(4) -0.047(3) -0.054(3)
F22 0.122(4) 0.051(2) 0.0414(19) -0.0009(17) -0.042(2) -0.005(2)
F23 0.134(4) 0.040(2) 0.052(2) 0.0081(17) -0.035(2) 0.003(2)
F24 0.078(3) 0.211(6) 0.044(2) 0.059(3) -0.002(2) -0.018(4)
F25 0.0420(17) 0.0501(18) 0.0248(14) 0.0092(13) 0.0040(12) -0.0013(14)
F26 0.0450(18) 0.0333(16) 0.0542(19) -0.0082(14) 0.0199(15) 0.0082(13)
F27 0.0283(16) 0.062(2) 0.0349(16) -0.0122(14) 0.0054(12) -0.0149(14)
F28 0.119(4) 0.044(2) 0.052(2) -0.0003(17) -0.011(2) -0.047(2)
F29 0.083(3) 0.0287(17) 0.085(3) 0.0241(18) -0.013(2) -0.0120(17)
F30 0.060(2) 0.041(2) 0.128(4) 0.000(2) 0.037(2) -0.0208(18)
F31 0.077(3) 0.0261(18) 0.162(5) 0.008(2) -0.058(3) -0.0012(18)
F32 0.070(3) 0.042(2) 0.135(4) -0.043(2) 0.032(3) -0.0034(19)
F33 0.057(2) 0.0276(16) 0.078(2) -0.0095(16) -0.0072(18) -0.0131(15)
F34 0.074(3) 0.232(7) 0.081(3) -0.020(4) -0.051(3) 0.061(4)
F35 0.030(2) 0.061(3) 0.169(5) -0.041(3) -0.002(2) -0.0014(18)
F36 0.0309(19) 0.048(2) 0.138(4) -0.016(2) -0.019(2) 0.0113(16)
F37 0.162(5) 0.084(3) 0.052(2) 0.029(2) 0.053(3) 0.028(3)
F38 0.117(4) 0.062(3) 0.080(3) 0.039(2) -0.035(3) -0.039(3)
F39 0.066(3) 0.094(3) 0.112(4) 0.064(3) -0.007(3) 0.021(2)
F43 0.079(4) 0.201(8) 0.217(8) -0.096(6) 0.061(5) 0.026(4)
F44 0.359(11) 0.139(5) 0.093(4) 0.069(4) 0.140(6) 0.184(7)
F45 0.162(5) 0.122(4) 0.042(2) -0.019(3) 0.014(3) 0.067(4)
F49 0.091(3) 0.053(2) 0.140(4) 0.050(3) -0.073(3) -0.047(2)
F50 0.121(4) 0.059(2) 0.080(3) 0.039(2) 0.061(3) 0.018(2)
F51 0.053(2) 0.0388(18) 0.064(2) 0.0271(16) -0.0063(17) 0.0020(15)
F52 0.0294(17) 0.064(2) 0.084(3) 0.042(2) 0.0069(16) 0.0134(16)
F53 0.041(2) 0.045(2) 0.105(3) -0.021(2) 0.0236(19) -0.0127(15)
F54 0.052(2) 0.100(3) 0.0336(17) 0.0087(18) 0.0175(15) 0.012(2)
F55 0.0275(17) 0.084(3) 0.079(3) 0.030(2) 0.0027(17) -0.0044(17)
F56 0.057(2) 0.055(2) 0.068(2) -0.0049(18) -0.0037(18) 0.0288(18)
F57 0.0320(17) 0.078(2) 0.0443(18) -0.0036(17) -0.0060(14) 0.0090(16)
F58 0.072(4) 0.577(18) 0.025(2) 0.019(5) 0.009(2) 0.086(6)
F59 0.356(12) 0.098(4) 0.054(3) 0.032(3) -0.081(5) -0.009(6)
F60 0.114(4) 0.136(5) 0.058(3) -0.006(3) -0.046(3) -0.013(4)
F61 0.062(3) 0.032(2) 0.166(5) -0.007(2) -0.011(3) -0.0062(18)
F62 0.081(3) 0.119(4) 0.104(4) -0.053(3) 0.035(3) -0.071(3)
F63 0.084(3) 0.067(3) 0.089(3) 0.004(2) -0.044(3) -0.032(2)
F64 0.087(3) 0.087(3) 0.0263(16) 0.0012(17) -0.0082(17) -0.025(2)
F65 0.0454(18) 0.0361(17) 0.0456(18) 0.0112(14) 0.0064(14) 0.0049(13)
F66 0.058(2) 0.054(2) 0.066(2) 0.0184(18) 0.0317(18) 0.0283(17)
F67 0.059(2) 0.111(3) 0.0332(17) 0.0017(19) 0.0080(16) 0.050(2)
F68 0.063(2) 0.067(2) 0.0312(16) 0.0022(15) -0.0098(15) 0.0335(18)
F69 0.067(3) 0.0279(19) 0.178(5) 0.008(2) -0.015(3) 0.0115(18)
F70 0.037(2) 0.172(5) 0.052(2) -0.019(3) 0.0088(17) -0.036(3)
F71 0.051(2) 0.073(3) 0.117(4) -0.051(3) -0.018(2) -0.012(2)
F72 0.047(2) 0.090(3) 0.076(3) 0.007(2) -0.030(2) -0.005(2)
C1 0.041(3) 0.036(3) 0.046(3) -0.011(2) -0.005(2) 0.018(2)
C2 0.040(3) 0.046(3) 0.046(3) 0.003(3) 0.007(2) 0.022(3)
C3 0.027(3) 0.030(3) 0.097(5) 0.004(3) -0.003(3) 0.013(2)
C4 0.054(4) 0.039(3) 0.112(6) -0.036(4) -0.056(4) 0.033(3)
C5 0.081(5) 0.065(4) 0.032(3) -0.005(3) -0.016(3) 0.056(4)
C6 0.050(4) 0.033(3) 0.059(4) 0.019(3) 0.009(3) 0.021(3)
C7 0.041(3) 0.027(3) 0.062(4) -0.005(3) -0.006(3) 0.009(2)
C8 0.039(3) 0.045(3) 0.018(2) -0.004(2) -0.0011(19) 0.008(2)
C9 0.031(3) 0.083(4) 0.014(2) -0.002(2) 0.0030(19) -0.006(3)
C10 0.055(4) 0.054(3) 0.016(2) 0.004(2) -0.003(2) -0.029(3)
C11 0.065(4) 0.039(3) 0.018(2) 0.006(2) -0.003(2) -0.011(3)
C12 0.040(3) 0.058(3) 0.019(2) 0.006(2) -0.007(2) 0.008(3)
C13 0.031(3) 0.058(3) 0.023(2) 0.002(2) -0.0077(19) -0.014(2)
C14 0.042(3) 0.035(3) 0.022(2) 0.000(2) -0.001(2) -0.010(2)
C15 0.035(3) 0.032(3) 0.038(3) 0.004(2) -0.003(2) -0.013(2)
C16 0.030(3) 0.033(3) 0.039(3) -0.007(2) 0.004(2) -0.011(2)
C17 0.023(3) 0.030(3) 0.068(4) 0.001(3) -0.009(2) -0.003(2)
C18 0.042(3) 0.059(4) 0.051(4) 0.015(3) -0.023(3) -0.022(3)
C19 0.053(4) 0.064(4) 0.038(3) -0.015(3) 0.002(3) -0.032(3)
C20 0.040(3) 0.038(3) 0.064(4) -0.022(3) 0.011(3) -0.016(2)
C21 0.030(3) 0.023(2) 0.072(4) 0.000(3) -0.001(3) -0.007(2)
C22 0.039(3) 0.026(2) 0.044(3) -0.003(2) 0.005(2) -0.013(2)
C23 0.037(3) 0.039(3) 0.044(3) 0.010(2) -0.006(2) -0.019(2)
C24 0.025(3) 0.036(3) 0.082(5) 0.018(3) -0.007(3) -0.009(2)
C25 0.032(3) 0.032(3) 0.082(5) 0.006(3) 0.022(3) -0.006(2)
C26 0.055(4) 0.041(3) 0.046(3) 0.000(3) 0.025(3) -0.018(3)
C27 0.055(4) 0.034(3) 0.038(3) 0.012(2) 0.001(2) -0.015(2)
C28 0.034(3) 0.027(3) 0.057(3) 0.010(2) -0.003(2) -0.007(2)
C29 0.050(4) 0.049(3) 0.041(3) 0.007(3) -0.001(3) 0.030(3)
C30 0.031(3) 0.031(3) 0.061(4) 0.013(3) 0.007(2) 0.010(2)
C31 0.036(3) 0.024(2) 0.060(4) -0.005(2) -0.008(3) 0.012(2)
C32 0.050(3) 0.041(3) 0.037(3) -0.005(2) -0.002(2) 0.028(3)
C33 0.047(4) 0.046(3) 0.056(4) 0.016(3) 0.020(3) 0.022(3)
C34 0.024(3) 0.029(3) 0.125(7) 0.008(3) 0.008(3) 0.009(2)
C35 0.042(3) 0.042(3) 0.078(5) -0.018(3) -0.027(3) 0.025(3)
C36 0.119(7) 0.037(3) 0.019(3) 0.008(2) 0.000(3) 0.002(4)
C37 0.075(5) 0.058(4) 0.020(2) -0.005(2) -0.009(3) 0.036(3)
C38 0.049(3) 0.055(4) 0.023(2) -0.007(2) -0.007(2) 0.004(3)
C39 0.068(4) 0.032(3) 0.023(2) -0.007(2) -0.001(2) 0.008(3)
C40 0.060(4) 0.059(4) 0.023(2) -0.003(2) 0.005(2) 0.027(3)
C41 0.052(4) 0.092(5) 0.023(3) -0.008(3) 0.010(2) 0.000(4)
C42 0.088(6) 0.065(4) 0.029(3) 0.001(3) 0.016(3) -0.020(4)
C43 0.026(2) 0.025(2) 0.023(2) 0.0034(18) 0.0009(17) -0.0014(18)
C44 0.023(2) 0.028(2) 0.030(2) 0.0055(19) -0.0004(18) 0.0010(18)
C45 0.032(3) 0.030(2) 0.022(2) 0.0094(18) -0.0003(18) -0.0009(19)
C46 0.031(3) 0.037(3) 0.024(2) 0.007(2) 0.0033(18) 0.000(2)
C47 0.030(3) 0.030(2) 0.027(2) 0.0062(19) 0.0024(18) 0.0058(19)
C48 0.027(2) 0.033(2) 0.022(2) 0.0082(19) -0.0006(17) 0.0027(19)
C49 0.035(3) 0.053(3) 0.032(3) 0.017(2) 0.001(2) 0.002(2)
C50 0.036(3) 0.054(3) 0.036(3) 0.013(3) 0.011(2) 0.014(3)
C51 0.026(2) 0.038(3) 0.019(2) 0.0013(19) 0.0033(17) 0.0000(19)
C52 0.028(3) 0.052(3) 0.046(3) -0.020(3) -0.005(2) 0.003(2)
C53 0.035(3) 0.059(4) 0.073(4) -0.035(3) -0.002(3) 0.011(3)
C54 0.027(3) 0.056(4) 0.060(4) -0.019(3) 0.001(2) 0.015(2)
C55 0.023(2) 0.045(3) 0.034(3) -0.002(2) 0.0016(19) 0.002(2)
C56 0.027(2) 0.029(2) 0.029(2) -0.0008(19) 0.0027(18) -0.0005(19)
C57 0.045(5) 0.093(7) 0.177(10) -0.092(7) -0.014(5) 0.026(4)
C58 0.027(3) 0.056(4) 0.056(4) -0.012(3) -0.006(2) 0.011(3)
C59 0.023(2) 0.037(3) 0.022(2) 0.0030(19) -0.0031(17) -0.0039(19)
C60 0.026(2) 0.045(3) 0.026(2) 0.006(2) 0.0006(18) -0.004(2)
C61 0.032(3) 0.047(3) 0.032(3) 0.010(2) -0.002(2) -0.010(2)
C62 0.036(3) 0.038(3) 0.031(3) 0.015(2) -0.011(2) -0.013(2)
C63 0.028(3) 0.033(3) 0.031(2) 0.004(2) -0.0118(19) -0.005(2)
C64 0.025(2) 0.033(3) 0.027(2) 0.0039(19) -0.0051(18) -0.0052(19)
C65 0.065(5) 0.079(5) 0.046(4) 0.023(4) 0.015(3) -0.024(4)
C66 0.033(3) 0.039(3) 0.043(3) 0.003(2) -0.016(2) -0.009(2)
C67 0.022(2) 0.030(2) 0.027(2) 0.0033(19) 0.0046(17) 0.0013(18)
C68 0.034(3) 0.046(3) 0.029(2) 0.007(2) 0.000(2) -0.007(2)
C69 0.031(3) 0.048(3) 0.040(3) 0.002(2) 0.000(2) -0.015(2)
C70 0.027(3) 0.044(3) 0.039(3) -0.006(2) -0.010(2) 0.001(2)
C71 0.034(3) 0.033(3) 0.028(2) -0.002(2) -0.0033(19) 0.008(2)
C72 0.026(2) 0.032(2) 0.025(2) 0.0018(19) -0.0023(17) 0.0053(19)
C73 0.060(5) 0.086(5) 0.066(5) 0.017(4) -0.014(4) -0.042(4)
C74 0.063(4) 0.056(4) 0.031(3) 0.003(3) -0.016(3) -0.003(3)
C75 0.021(2) 0.020(2) 0.024(2) 0.0036(17) -0.0049(16) 0.0009(16)
C76 0.024(2) 0.017(2) 0.021(2) 0.0027(16) -0.0018(16) -0.0015(16)
C77 0.020(2) 0.023(2) 0.022(2) 0.0026(17) -0.0043(16) 0.0015(16)
C78 0.027(2) 0.020(2) 0.028(2) -0.0017(18) -0.0050(18) 0.0051(17)
C79 0.030(2) 0.020(2) 0.030(2) 0.0032(18) -0.0039(18) -0.0022(18)
C80 0.023(2) 0.028(2) 0.028(2) 0.0049(19) 0.0011(17) -0.0013(18)
C81 0.034(3) 0.026(2) 0.023(2) -0.0040(18) 0.0010(18) -0.0009(19)
C82 0.045(3) 0.027(3) 0.046(3) 0.005(2) 0.002(2) -0.007(2)
C83 0.025(2) 0.023(2) 0.0169(19) -0.0026(17) 0.0001(16) 0.0023(17)
C84 0.023(2) 0.026(2) 0.029(2) -0.0046(19) -0.0029(18) 0.0028(18)
C85 0.031(3) 0.026(2) 0.044(3) -0.013(2) -0.007(2) -0.002(2)
C86 0.029(3) 0.037(3) 0.052(3) -0.017(2) -0.009(2) -0.007(2)
C87 0.024(2) 0.038(3) 0.039(3) -0.012(2) -0.006(2) 0.005(2)
C88 0.027(2) 0.025(2) 0.028(2) -0.0051(18) -0.0033(18) 0.0041(18)
C89 0.045(4) 0.031(3) 0.082(5) -0.014(3) -0.012(3) -0.012(3)
C90 0.036(3) 0.059(4) 0.075(5) -0.023(3) -0.020(3) 0.004(3)
C91 0.021(2) 0.022(2) 0.020(2) -0.0031(16) 0.0003(16) 0.0033(16)
C92 0.023(2) 0.021(2) 0.023(2) -0.0009(17) 0.0011(16) -0.0002(17)
C93 0.027(2) 0.028(2) 0.022(2) -0.0025(18) -0.0006(17) 0.0040(18)
C94 0.023(2) 0.036(3) 0.028(2) -0.002(2) -0.0039(18) 0.0054(19)
C95 0.025(2) 0.038(3) 0.029(2) -0.004(2) 0.0029(19) 0.0007(19)
C96 0.024(2) 0.027(2) 0.025(2) 0.0018(18) 0.0012(17) -0.0022(18)
C97 0.038(3) 0.042(3) 0.034(3) 0.011(2) -0.009(2) 0.001(2)
C98 0.032(3) 0.065(4) 0.046(3) 0.003(3) 0.003(2) 0.001(3)
C99 0.023(2) 0.026(2) 0.025(2) 0.0038(18) -0.0001(17) -0.0011(17)
C100 0.038(3) 0.030(3) 0.026(2) 0.0073(19) 0.003(2) 0.006(2)
C101 0.038(3) 0.043(3) 0.028(2) 0.007(2) 0.008(2) 0.013(2)
C102 0.045(3) 0.050(3) 0.023(2) 0.011(2) 0.006(2) 0.007(2)
C103 0.033(3) 0.039(3) 0.032(3) 0.012(2) 0.005(2) 0.006(2)
C104 0.026(2) 0.032(2) 0.030(2) 0.007(2) 0.0028(18) 0.0033(19)
C105 0.085(5) 0.077(5) 0.033(3) 0.019(3) 0.027(3) 0.035(4)
C106 0.045(4) 0.083(5) 0.036(3) 0.022(3) 0.006(3) 0.021(3)
C107 0.030(2) 0.026(2) 0.023(2) 0.0007(18) -0.0038(18) 0.0010(18)
C108 0.029(2) 0.027(2) 0.029(2) 0.0016(19) -0.0016(18) -0.0011(19)
C109 0.034(3) 0.022(2) 0.020(2) 0.0020(17) -0.0036(18) -0.0023(18)
C110 0.033(3) 0.024(2) 0.019(2) 0.0000(17) -0.0035(17) 0.0026(18)
C111 0.028(2) 0.024(2) 0.0175(19) -0.0029(17) 0.0001(16) 0.0011(17)
C112 0.028(2) 0.025(2) 0.023(2) 0.0043(18) -0.0002(17) 0.0018(18)
C113 0.035(3) 0.033(3) 0.039(3) 0.009(2) -0.005(2) -0.005(2)
C114 0.034(3) 0.029(2) 0.027(2) 0.0003(19) 0.0035(19) 0.007(2)
C115 0.030(2) 0.024(2) 0.029(2) -0.0010(19) -0.0009(18) -0.0006(18)
C116 0.032(3) 0.023(2) 0.029(2) 0.0057(19) -0.0016(19) 0.0009(18)
C117 0.031(3) 0.026(2) 0.034(2) 0.003(2) 0.0013(19) 0.0018(19)
C118 0.035(3) 0.041(3) 0.032(3) -0.001(2) 0.005(2) 0.005(2)
C119 0.039(3) 0.049(3) 0.027(2) 0.000(2) -0.003(2) 0.005(2)
C120 0.028(3) 0.041(3) 0.030(2) -0.001(2) -0.0060(19) 0.001(2)
C121 0.030(3) 0.043(3) 0.043(3) 0.007(2) 0.003(2) 0.006(2)
C122 0.049(4) 0.099(6) 0.033(3) 0.004(3) -0.006(3) 0.005(4)
C123 0.028(2) 0.024(2) 0.028(2) 0.0034(18) -0.0023(18) 0.0035(18)
C124 0.032(3) 0.024(2) 0.035(3) 0.002(2) -0.001(2) 0.0006(19)
C125 0.033(3) 0.029(2) 0.037(3) -0.004(2) -0.002(2) 0.002(2)
C126 0.035(3) 0.034(3) 0.031(2) -0.005(2) -0.007(2) 0.005(2)
C127 0.031(3) 0.032(2) 0.026(2) 0.0001(19) -0.0015(18) 0.0042(19)
C128 0.024(2) 0.027(2) 0.029(2) 0.0013(19) -0.0041(18) 0.0009(18)
C129 0.053(4) 0.040(3) 0.042(3) -0.011(3) -0.001(3) -0.010(3)
C130 0.036(3) 0.044(3) 0.029(2) 0.000(2) 0.000(2) 0.006(2)
C131 0.027(2) 0.031(2) 0.022(2) 0.0013(18) -0.0004(17) 0.0009(19)
C132 0.023(2) 0.030(2) 0.022(2) 0.0007(18) -0.0030(17) -0.0008(18)
C133 0.030(2) 0.027(2) 0.022(2) -0.0013(18) 0.0016(17) 0.0044(19)
C134 0.040(3) 0.027(2) 0.025(2) -0.0059(19) 0.0057(19) -0.004(2)
C135 0.026(2) 0.034(3) 0.027(2) -0.005(2) 0.0006(18) -0.0029(19)
C136 0.025(2) 0.030(2) 0.026(2) -0.0032(19) -0.0044(18) 0.0020(18)
C137 0.042(3) 0.034(3) 0.041(3) -0.002(2) 0.001(2) 0.008(2)
C138 0.034(3) 0.049(3) 0.036(3) -0.010(2) -0.004(2) -0.007(2)
C139 0.074(6) 0.094(7) 0.111(7) -0.011(6) 0.013(5) 0.002(5)
B1 0.023(3) 0.036(3) 0.024(2) 0.004(2) 0.0015(19) 0.000(2)
B2 0.018(2) 0.020(2) 0.024(2) 0.0014(19) 0.0005(18) 0.0012(18)
B3 0.025(3) 0.027(3) 0.028(3) 0.003(2) -0.002(2) 0.001(2)

loop_
_atom_type_symbol
_atom_type_description
_atom_type_scat_dispersion_real
_atom_type_scat_dispersion_imag
_atom_type_scat_source
C C 0.0033 0.0016
;
International Tables for Crystallography
(Vol. C, Tables 4.2.6.8 and 6.1.1.4)
;
H H 0.0000 0.0000
;
International Tables for Crystallography
(Vol. C, Table 6.1.1.4)
;
B B 0.0013 0.0007
;
International Tables for Crystallography
(Vol. C, Tables 4.2.6.8 and 6.1.1.4)
;
F F 0.0171 0.0103
;
International Tables for Crystallography
(Vol. C, Tables 4.2.6.8 and 6.1.1.4)
;
Pd Pd -0.9988 1.0072
;
International Tables for Crystallography
(Vol. C, Tables 4.2.6.8 and 6.1.1.4)
;
Cl Cl 0.1484 0.1585
;
International Tables for Crystallography
(Vol. C, Tables 4.2.6.8 and 6.1.1.4)
;

loop_
_geom_angle_atom_site_label_1
_geom_angle_atom_site_label_2
_geom_angle_atom_site_label_3
_geom_angle
C8 Pd1 C2 112.2(2)
C8 Pd1 C1 104.0(2)
C2 Pd1 C1 34.4(2)
C8 Pd1 C9 35.68(19)
C2 Pd1 C9 110.8(2)
C1 Pd1 C9 124.3(2)
C8 Pd1 Pd6 92.87(14)
C2 Pd1 Pd6 121.22(16)
C1 Pd1 Pd6 154.58(15)
C9 Pd1 Pd6 62.50(15)
C8 Pd1 Pd2 148.44(14)
C2 Pd1 Pd2 72.82(16)
C1 Pd1 Pd2 96.30(14)
C9 Pd1 Pd2 112.77(14)
Pd6 Pd1 Pd2 61.044(12)
C8 Pd1 Pd5 124.37(13)
C2 Pd1 Pd5 123.43(15)
C1 Pd1 Pd5 121.01(14)
C9 Pd1 Pd5 114.70(15)
Pd6 Pd1 Pd5 59.720(12)
Pd2 Pd1 Pd5 59.820(12)
C8 Pd1 Pd4 121.01(14)
C2 Pd1 Pd4 92.61(15)
C1 Pd1 Pd4 67.85(14)
C9 Pd1 Pd4 151.59(13)
Pd6 Pd1 Pd4 119.186(15)
Pd2 Pd1 Pd4 88.884(14)
Pd5 Pd1 Pd4 59.468(12)
C8 Pd1 Pd7 75.38(13)
C2 Pd1 Pd7 145.77(16)
C1 Pd1 Pd7 111.93(15)
C9 Pd1 Pd7 94.50(13)
Pd6 Pd1 Pd7 90.480(14)
Pd2 Pd1 Pd7 118.976(15)
Pd5 Pd1 Pd7 59.224(12)
Pd4 Pd1 Pd7 57.904(12)
C3 Pd2 C17 107.5(2)
C3 Pd2 C4 35.9(2)
C17 Pd2 C4 121.8(2)
C3 Pd2 C18 123.2(2)
C17 Pd2 C18 35.3(2)
C4 Pd2 C18 113.7(2)
C3 Pd2 Pd9 148.76(19)
C17 Pd2 Pd9 91.48(15)
C4 Pd2 Pd9 112.9(2)
C18 Pd2 Pd9 61.91(17)
C3 Pd2 Pd3 91.11(18)
C17 Pd2 Pd3 148.80(16)
C4 Pd2 Pd3 62.0(2)
C18 Pd2 Pd3 113.54(15)
Pd9 Pd2 Pd3 62.151(13)
C3 Pd2 Pd5 122.27(16)
C17 Pd2 Pd5 122.75(14)
C4 Pd2 Pd5 115.1(2)
C18 Pd2 Pd5 114.27(16)
Pd9 Pd2 Pd5 60.121(12)
Pd3 Pd2 Pd5 60.234(12)
C3 Pd2 Pd1 72.33(18)
C17 Pd2 Pd1 118.83(16)
C4 Pd2 Pd1 93.88(14)
C18 Pd2 Pd1 149.49(14)
Pd9 Pd2 Pd1 120.232(16)
Pd3 Pd2 Pd1 90.270(15)
Pd5 Pd2 Pd1 60.160(12)
C3 Pd2 Pd6 120.28(19)
C17 Pd2 Pd6 72.88(14)
C4 Pd2 Pd6 152.01(15)
C18 Pd2 Pd6 91.84(14)
Pd9 Pd2 Pd6 88.553(14)
Pd3 Pd2 Pd6 119.335(16)
Pd5 Pd2 Pd6 59.109(11)
Pd1 Pd2 Pd6 58.847(12)
C5 Pd3 C37 107.3(2)
C5 Pd3 C36 110.0(2)
C37 Pd3 C36 36.0(2)
C5 Pd3 Pd2 86.0(2)
C37 Pd3 Pd2 118.6(2)
C36 Pd3 Pd2 152.29(17)
C5 Pd3 Pd4 81.36(19)
C37 Pd3 Pd4 149.2(2)
C36 Pd3 Pd4 113.17(19)
Pd2 Pd3 Pd4 90.978(15)
C5 Pd3 Pd5 126.20(15)
C37 Pd3 Pd5 125.13(15)
C36 Pd3 Pd5 118.91(19)
Pd2 Pd3 Pd5 60.521(12)
Pd4 Pd3 Pd5 60.388(12)
C5 Pd3 Pd8 131.9(2)
C37 Pd3 Pd8 94.75(18)
C36 Pd3 Pd8 66.1(2)
Pd2 Pd3 Pd8 120.148(16)
Pd4 Pd3 Pd8 60.435(14)
Pd5 Pd3 Pd8 59.637(12)
C5 Pd3 Pd9 137.2(2)
C37 Pd3 Pd9 74.49(17)
C36 Pd3 Pd9 95.95(15)
Pd2 Pd3 Pd9 58.843(13)
Pd4 Pd3 Pd9 119.519(15)
Pd5 Pd3 Pd9 59.134(12)
Pd8 Pd3 Pd9 89.382(14)
C28 Pd4 C7 110.5(2)
C28 Pd4 C6 112.3(2)
C7 Pd4 C6 34.9(2)
C28 Pd4 C22 33.08(18)
C7 Pd4 C22 112.10(19)
C6 Pd4 C22 133.4(2)
C28 Pd4 Pd7 83.87(14)
C7 Pd4 Pd7 123.24(16)
C6 Pd4 Pd7 155.43(15)
C22 Pd4 Pd7 54.17(11)
C28 Pd4 Pd3 128.31(15)
C7 Pd4 Pd3 93.29(16)
C6 Pd4 Pd3 64.48(16)
C22 Pd4 Pd3 152.33(12)
Pd7 Pd4 Pd3 120.751(16)
C28 Pd4 Pd5 121.83(14)
C7 Pd4 Pd5 127.19(16)
C6 Pd4 Pd5 118.60(16)
C22 Pd4 Pd5 108.03(11)
Pd7 Pd4 Pd5 60.458(12)
Pd3 Pd4 Pd5 60.297(12)
C28 Pd4 Pd8 76.96(15)
C7 Pd4 Pd8 146.91(16)
C6 Pd4 Pd8 111.99(15)
C22 Pd4 Pd8 91.78(12)
Pd7 Pd4 Pd8 89.078(15)
Pd3 Pd4 Pd8 60.560(14)
Pd5 Pd4 Pd8 59.649(12)
C28 Pd4 Pd1 139.02(15)
C7 Pd4 Pd1 76.71(16)
C6 Pd4 Pd1 96.32(15)
C22 Pd4 Pd1 106.06(11)
Pd7 Pd4 Pd1 61.057(12)
Pd3 Pd4 Pd1 89.867(15)
Pd5 Pd4 Pd1 59.996(12)
Pd8 Pd4 Pd1 119.644(16)
Pd10 Pd5 Pd12 88.971(14)
Pd10 Pd5 Pd6 60.195(12)
Pd12 Pd5 Pd6 120.460(15)
Pd10 Pd5 Pd7 62.238(12)
Pd12 Pd5 Pd7 119.417(15)
Pd6 Pd5 Pd7 91.161(13)
Pd10 Pd5 Pd9 118.250(15)
Pd12 Pd5 Pd9 60.730(13)
Pd6 Pd5 Pd9 89.127(14)
Pd7 Pd5 Pd9 179.512(17)
Pd10 Pd5 Pd8 119.083(16)
Pd12 Pd5 Pd8 59.223(12)
Pd6 Pd5 Pd8 179.275(17)
Pd7 Pd5 Pd8 88.495(14)
Pd9 Pd5 Pd8 91.221(14)
Pd10 Pd5 Pd3 179.378(17)
Pd12 Pd5 Pd3 90.415(14)
Pd6 Pd5 Pd3 120.249(16)
Pd7 Pd5 Pd3 118.025(15)
Pd9 Pd5 Pd3 61.487(13)
Pd8 Pd5 Pd3 60.472(13)
Pd10 Pd5 Pd4 120.951(15)
Pd12 Pd5 Pd4 119.582(15)
Pd6 Pd5 Pd4 119.956(15)
Pd7 Pd5 Pd4 58.713(12)
Pd9 Pd5 Pd4 120.799(15)
Pd8 Pd5 Pd4 60.360(13)
Pd3 Pd5 Pd4 59.315(13)
Pd10 Pd5 Pd2 121.189(15)
Pd12 Pd5 Pd2 119.901(15)
Pd6 Pd5 Pd2 61.013(12)
Pd7 Pd5 Pd2 120.617(15)
Pd9 Pd5 Pd2 59.215(12)
Pd8 Pd5 Pd2 119.707(15)
Pd3 Pd5 Pd2 59.245(13)
Pd4 Pd5 Pd2 89.608(14)
Pd10 Pd5 Pd1 90.997(13)
Pd12 Pd5 Pd1 179.874(19)
Pd6 Pd5 Pd1 59.422(12)
Pd7 Pd5 Pd1 60.668(12)
Pd9 Pd5 Pd1 119.186(15)
Pd8 Pd5 Pd1 120.895(15)
Pd3 Pd5 Pd1 89.618(13)
Pd4 Pd5 Pd1 60.536(12)
Pd2 Pd5 Pd1 60.020(12)
Pd10 Pd5 Pd11 59.537(12)
Pd12 Pd5 Pd11 60.288(12)
Pd6 Pd5 Pd11 60.179(12)
Pd7 Pd5 Pd11 121.776(15)
Pd9 Pd5 Pd11 58.712(12)
Pd8 Pd5 Pd11 119.511(15)
Pd3 Pd5 Pd11 120.197(15)
Pd4 Pd5 Pd11 179.511(18)
Pd2 Pd5 Pd11 90.079(13)
Pd1 Pd5 Pd11 119.594(15)
Pd10 Pd5 Pd13 58.349(12)
Pd12 Pd5 Pd13 60.194(13)
Pd6 Pd5 Pd13 118.527(15)
Pd7 Pd5 Pd13 59.315(12)
Pd9 Pd5 Pd13 120.858(15)
Pd8 Pd5 Pd13 60.753(13)
Pd3 Pd5 Pd13 121.217(15)
Pd4 Pd5 Pd13 90.716(14)
Pd2 Pd5 Pd13 179.534(17)
Pd1 Pd5 Pd13 119.885(15)
Pd11 Pd5 Pd13 89.599(13)
C10 Pd6 C16 109.27(19)
C10 Pd6 C15 107.02(19)
C16 Pd6 C15 36.32(19)
C10 Pd6 Pd1 82.89(16)
C16 Pd6 Pd1 115.81(14)
C15 Pd6 Pd1 151.96(14)
C10 Pd6 Pd5 123.46(14)
C16 Pd6 Pd5 124.77(13)
C15 Pd6 Pd5 125.69(13)
Pd1 Pd6 Pd5 60.858(12)
C10 Pd6 Pd10 81.48(16)
C16 Pd6 Pd10 151.19(13)
C15 Pd6 Pd10 115.51(14)
Pd1 Pd6 Pd10 91.592(14)
Pd5 Pd6 Pd10 59.767(12)
C10 Pd6 Pd11 132.17(18)
C16 Pd6 Pd11 96.12(13)
C15 Pd6 Pd11 71.18(14)
Pd1 Pd6 Pd11 121.805(15)
Pd5 Pd6 Pd11 60.956(12)
Pd10 Pd6 Pd11 59.661(12)
C10 Pd6 Pd2 135.95(18)
C16 Pd6 Pd2 71.69(14)
C15 Pd6 Pd2 97.87(14)
Pd1 Pd6 Pd2 60.108(12)
Pd5 Pd6 Pd2 59.878(12)
Pd10 Pd6 Pd2 119.627(15)
Pd11 Pd6 Pd2 89.878(14)
C23 Pd7 C13 101.6(2)
C23 Pd7 C14 109.9(2)
C13 Pd7 C14 35.95(19)
C23 Pd7 C22 35.48(19)
C13 Pd7 C22 122.11(19)
C14 Pd7 C22 108.31(18)
C23 Pd7 Pd4 93.58(15)
C13 Pd7 Pd4 151.79(15)
C14 Pd7 Pd4 116.30(14)
C22 Pd7 Pd4 61.91(13)
C23 Pd7 Pd13 76.78(16)
C13 Pd7 Pd13 113.30(15)
C14 Pd7 Pd13 148.60(14)
C22 Pd7 Pd13 94.62(13)
Pd4 Pd7 Pd13 93.161(15)
C23 Pd7 Pd5 127.33(15)
C13 Pd7 Pd5 122.80(14)
C14 Pd7 Pd5 122.60(13)
C22 Pd7 Pd5 115.07(13)
Pd4 Pd7 Pd5 60.830(12)
Pd13 Pd7 Pd5 61.300(12)
C23 Pd7 Pd1 147.56(15)
C13 Pd7 Pd1 95.25(14)
C14 Pd7 Pd1 69.79(13)
C22 Pd7 Pd1 112.40(13)
Pd4 Pd7 Pd1 61.039(13)
Pd13 Pd7 Pd1 121.308(16)
Pd5 Pd7 Pd1 60.108(12)
C23 Pd7 Pd10 122.94(15)
C13 Pd7 Pd10 71.23(15)
C14 Pd7 Pd10 95.94(13)
C22 Pd7 Pd10 152.01(13)
Pd4 Pd7 Pd10 119.471(16)
Pd13 Pd7 Pd10 57.830(12)
Pd5 Pd7 Pd10 58.641(11)
Pd1 Pd7 Pd10 88.643(13)
C42 Pd8 C26 110.3(2)
C42 Pd8 C27 110.3(2)
C26 Pd8 C27 36.2(2)
C42 Pd8 C41 33.5(2)
C26 Pd8 C41 109.4(2)
C27 Pd8 C41 130.1(2)
C42 Pd8 Pd12 87.3(2)
C26 Pd8 Pd12 117.35(16)
C27 Pd8 Pd12 151.43(15)
C41 Pd8 Pd12 57.00(16)
C42 Pd8 Pd5 124.06(19)
C26 Pd8 Pd5 124.59(15)
C27 Pd8 Pd5 119.62(14)
C41 Pd8 Pd5 110.07(16)
Pd12 Pd8 Pd5 60.197(12)
C42 Pd8 Pd4 127.0(2)
C26 Pd8 Pd4 96.38(15)
C27 Pd8 Pd4 67.56(15)
C41 Pd8 Pd4 152.01(16)
Pd12 Pd8 Pd4 120.188(16)
Pd5 Pd8 Pd4 59.991(12)
C42 Pd8 Pd3 78.1(2)
C26 Pd8 Pd3 150.51(16)
C27 Pd8 Pd3 114.41(16)
C41 Pd8 Pd3 93.10(16)
Pd12 Pd8 Pd3 90.640(16)
Pd5 Pd8 Pd3 59.890(12)
Pd4 Pd8 Pd3 59.006(13)
C42 Pd8 Pd13 140.8(2)
C26 Pd8 Pd13 71.47(16)
C27 Pd8 Pd13 93.61(14)
C41 Pd8 Pd13 107.62(17)
Pd12 Pd8 Pd13 60.434(13)
Pd5 Pd8 Pd13 60.545(12)
Pd4 Pd8 Pd13 90.386(15)
Pd3 Pd8 Pd13 120.427(16)
C19 Pd9 C38 110.9(2)
C19 Pd9 C39 111.3(2)
C38 Pd9 C39 35.5(2)
C19 Pd9 C18 32.8(2)
C38 Pd9 C18 110.1(2)
C39 Pd9 C18 130.6(2)
C19 Pd9 Pd11 79.97(18)
C38 Pd9 Pd11 150.99(15)
C39 Pd9 Pd11 115.73(14)
C18 Pd9 Pd11 93.55(13)
C19 Pd9 Pd2 84.48(17)
C38 Pd9 Pd2 114.67(15)
C39 Pd9 Pd2 149.03(14)
C18 Pd9 Pd2 53.84(15)
Pd11 Pd9 Pd2 92.635(15)
C19 Pd9 Pd5 124.31(15)
C38 Pd9 Pd5 122.47(16)
C39 Pd9 Pd5 120.89(16)
C18 Pd9 Pd5 107.76(13)
Pd11 Pd9 Pd5 61.592(12)
Pd2 Pd9 Pd5 60.664(12)
C19 Pd9 Pd12 132.8(2)
C38 Pd9 Pd12 95.19(16)
C39 Pd9 Pd12 69.18(15)
C18 Pd9 Pd12 154.24(13)
Pd11 Pd9 Pd12 60.827(13)
Pd2 Pd9 Pd12 120.067(16)
Pd5 Pd9 Pd12 59.448(12)
C19 Pd9 Pd3 136.56(19)
C38 Pd9 Pd3 70.33(15)
C39 Pd9 Pd3 93.90(14)
C18 Pd9 Pd3 104.22(15)
Pd11 Pd9 Pd3 120.967(16)
Pd2 Pd9 Pd3 59.006(13)
Pd5 Pd9 Pd3 59.378(12)
Pd12 Pd9 Pd3 88.494(15)
C29 Pd10 C12 111.8(2)
C29 Pd10 C11 112.0(2)
C12 Pd10 C11 35.77(19)
C29 Pd10 C35 34.4(2)
C12 Pd10 C35 109.3(2)
C11 Pd10 C35 130.8(2)
C29 Pd10 Pd13 88.46(17)
C12 Pd10 Pd13 117.30(15)
C11 Pd10 Pd13 150.10(13)
C35 Pd10 Pd13 58.16(17)
C29 Pd10 Pd5 124.68(15)
C12 Pd10 Pd5 123.10(14)
C11 Pd10 Pd5 115.92(15)
C35 Pd10 Pd5 113.06(16)
Pd13 Pd10 Pd5 62.062(12)
C29 Pd10 Pd6 126.09(18)
C12 Pd10 Pd6 93.17(14)
C11 Pd10 Pd6 63.76(15)
C35 Pd10 Pd6 154.55(14)
Pd13 Pd10 Pd6 122.081(16)
Pd5 Pd10 Pd6 60.038(12)
C29 Pd10 Pd11 75.93(17)
C12 Pd10 Pd11 148.43(15)
C11 Pd10 Pd11 112.67(14)
C35 Pd10 Pd11 94.04(14)
Pd13 Pd10 Pd11 92.856(15)
Pd5 Pd10 Pd11 61.427(12)
Pd6 Pd10 Pd11 60.765(12)
C29 Pd10 Pd7 142.71(18)
C12 Pd10 Pd7 72.71(15)
C11 Pd10 Pd7 92.98(14)
C35 Pd10 Pd7 108.37(16)
Pd13 Pd10 Pd7 59.463(12)
Pd5 Pd10 Pd7 59.120(11)
Pd6 Pd10 Pd7 89.283(14)
Pd11 Pd10 Pd7 120.548(15)
C21 Pd11 C31 112.1(2)
C21 Pd11 C30 104.4(2)
C31 Pd11 C30 35.8(2)
C21 Pd11 C20 35.8(2)
C31 Pd11 C20 106.0(2)
C30 Pd11 C20 121.2(2)
C21 Pd11 Pd9 95.24(16)
C31 Pd11 Pd9 116.53(15)
C30 Pd11 Pd9 150.90(15)
C20 Pd11 Pd9 66.10(17)
C21 Pd11 Pd10 119.44(16)
C31 Pd11 Pd10 96.23(15)
C30 Pd11 Pd10 69.48(15)
C20 Pd11 Pd10 151.94(14)
Pd9 Pd11 Pd10 118.731(16)
C21 Pd11 Pd6 74.00(15)
C31 Pd11 Pd6 152.18(15)
C30 Pd11 Pd6 116.80(15)
C20 Pd11 Pd6 94.21(14)
Pd9 Pd11 Pd6 88.931(14)
Pd10 Pd11 Pd6 59.574(12)
C21 Pd11 Pd12 151.08(16)
C31 Pd11 Pd12 70.92(15)
C30 Pd11 Pd12 93.73(14)
C20 Pd11 Pd12 115.35(16)
Pd9 Pd11 Pd12 60.527(13)
Pd10 Pd11 Pd12 87.796(14)
Pd6 Pd11 Pd12 117.608(15)
C21 Pd11 Pd5 124.96(14)
C31 Pd11 Pd5 122.93(15)
C30 Pd11 Pd5 120.63(14)
C20 Pd11 Pd5 118.20(16)
Pd9 Pd11 Pd5 59.696(12)
Pd10 Pd11 Pd5 59.036(12)
Pd6 Pd11 Pd5 58.865(11)
Pd12 Pd11 Pd5 58.749(12)
C40 Pd12 C32 103.7(2)
C40 Pd12 C33 113.2(2)
C32 Pd12 C33 35.8(2)
C40 Pd12 C41 34.5(2)
C32 Pd12 C41 121.5(2)
C33 Pd12 C41 109.0(2)
C40 Pd12 Pd8 88.97(17)
C32 Pd12 Pd8 150.64(17)
C33 Pd12 Pd8 114.86(17)
C41 Pd12 Pd8 58.61(16)
C40 Pd12 Pd5 123.52(14)
C32 Pd12 Pd5 126.60(14)
C33 Pd12 Pd5 122.41(16)
C41 Pd12 Pd5 111.79(16)
Pd8 Pd12 Pd5 60.579(12)
C40 Pd12 Pd9 76.43(16)
C32 Pd12 Pd9 117.05(17)
C33 Pd12 Pd9 151.34(15)
C41 Pd12 Pd9 94.01(16)
Pd8 Pd12 Pd9 91.480(15)
Pd5 Pd12 Pd9 59.822(12)
C40 Pd12 Pd13 144.24(18)
C32 Pd12 Pd13 95.57(16)
C33 Pd12 Pd13 67.93(18)
C41 Pd12 Pd13 109.80(16)
Pd8 Pd12 Pd13 61.485(13)
Pd5 Pd12 Pd13 61.023(12)
Pd9 Pd12 Pd13 120.779(16)
C40 Pd12 Pd11 123.77(18)
C32 Pd12 Pd11 73.14(15)
C33 Pd12 Pd11 96.03(14)
C41 Pd12 Pd11 152.21(16)
Pd8 Pd12 Pd11 121.542(16)
Pd5 Pd12 Pd11 60.963(12)
Pd9 Pd12 Pd11 58.646(12)
Pd13 Pd12 Pd11 90.447(14)
C34 Pd13 C25 104.1(2)
C34 Pd13 C24 112.7(2)
C25 Pd13 C24 36.0(2)
C34 Pd13 C35 35.6(2)
C25 Pd13 C35 124.8(2)
C24 Pd13 C35 110.8(2)
C34 Pd13 Pd10 89.27(19)
C25 Pd13 Pd10 153.15(18)
C24 Pd13 Pd10 117.31(17)
C35 Pd13 Pd10 57.54(16)
C34 Pd13 Pd7 146.0(2)
C25 Pd13 Pd7 95.56(16)
C24 Pd13 Pd7 69.37(16)
C35 Pd13 Pd7 110.59(16)
Pd10 Pd13 Pd7 62.707(13)
C34 Pd13 Pd12 77.4(2)
C25 Pd13 Pd12 116.51(19)
C24 Pd13 Pd12 151.11(16)
C35 Pd13 Pd12 93.15(14)
Pd10 Pd13 Pd12 88.864(14)
Pd7 Pd13 Pd12 118.079(16)
C34 Pd13 Pd5 124.24(16)
C25 Pd13 Pd5 124.77(16)
C24 Pd13 Pd5 122.41(15)
C35 Pd13 Pd5 110.35(16)
Pd10 Pd13 Pd5 59.590(12)
Pd7 Pd13 Pd5 59.384(12)
Pd12 Pd13 Pd5 58.784(12)
C34 Pd13 Pd8 124.7(2)
C25 Pd13 Pd8 73.08(18)
C24 Pd13 Pd8 96.45(15)
C35 Pd13 Pd8 151.16(14)
Pd10 Pd13 Pd8 118.273(16)
Pd7 Pd13 Pd8 87.366(14)
Pd12 Pd13 Pd8 58.081(13)
Pd5 Pd13 Pd8 58.702(12)
F40B F40A C98 59.3(8)
F40A F40B F41B 159.1(13)
F40A F40B C98 87.7(9)
F41B F40B C98 72.3(7)
F42B F41A C98 49.6(6)
F42B F41A F41B 100.2(8)
C98 F41A F41B 58.2(6)
F40B F41B C98 56.8(6)
F40B F41B F41A 101.8(9)
C98 F41B F41A 54.9(5)
F42B F42A C98 50.3(10)
F42A F42B C98 96.0(14)
F42A F42B F41A 162.9(16)
C98 F42B F41A 67.4(8)
F46B F46A C106 72.4(8)
F46B F46A F48A 117.3(9)
C106 F46A F48A 50.3(6)
F46A F46B C106 68.7(7)
C106 F47A F48B 54.3(6)
F48B F48A C106 94(2)
F48B F48A F46A 147(2)
C106 F48A F46A 55.4(7)
F48A F48B C106 62.3(19)
F48A F48B F47A 95(2)
C106 F48B F47A 43.0(5)
C2 C1 C7 130.4(6)
C2 C1 Pd1 70.1(3)
C7 C1 Pd1 111.4(3)
C2 C1 H1 114.8
C7 C1 H1 114.8
Pd1 C1 H1 88.3
C1 C2 C3 129.8(6)
C1 C2 Pd1 75.5(3)
C3 C2 Pd1 106.0(3)
C1 C2 H2 115.1
C3 C2 H2 115.1
Pd1 C2 H2 88.4
C2 C3 C4 128.5(6)
C2 C3 Pd2 108.7(4)
C4 C3 Pd2 79.3(3)
C2 C3 H3 115.8
C4 C3 H3 115.8
Pd2 C3 H3 81.0
C3 C4 C5 125.7(5)
C3 C4 Pd2 64.8(3)
C5 C4 Pd2 115.4(4)
C3 C4 H4 117.2
C5 C4 H4 117.2
Pd2 C4 H4 89.8
C6 C5 C4 127.2(5)
C6 C5 Pd3 96.0(4)
C4 C5 Pd3 90.4(4)
C6 C5 H5 116.4
C4 C5 H5 116.4
Pd3 C5 H5 82.7
C7 C6 C5 128.9(6)
C7 C6 Pd4 65.7(3)
C5 C6 Pd4 113.2(4)
C7 C6 H6 115.5
C5 C6 H6 115.5
Pd4 C6 H6 91.2
C6 C7 C1 129.5(6)
C6 C7 Pd4 79.4(3)
C1 C7 Pd4 103.5(3)
C6 C7 H7 115.3
C1 C7 H7 115.3
Pd4 C7 H7 86.7
C9 C8 C14 128.0(5)
C9 C8 Pd1 79.9(3)
C14 C8 Pd1 104.5(3)
C9 C8 H8 116.0
C14 C8 H8 116.0
Pd1 C8 H8 85.1
C10 C9 C8 128.6(5)
C10 C9 Pd1 113.8(3)
C8 C9 Pd1 64.4(3)
C10 C9 H9 115.7
C8 C9 H9 115.7
Pd1 C9 H9 91.9
C11 C10 C9 128.3(5)
C11 C10 Pd6 95.6(3)
C9 C10 Pd6 94.0(3)
C11 C10 H10 115.9
C9 C10 H10 115.9
Pd6 C10 H10 78.9
C12 C11 C10 129.2(5)
C12 C11 Pd10 67.1(3)
C10 C11 Pd10 114.6(3)
C12 C11 H11 115.4
C10 C11 H11 115.4
Pd10 C11 H11 88.2
C11 C12 C13 127.8(5)
C11 C12 Pd10 77.2(3)
C13 C12 Pd10 106.8(3)
C11 C12 H12 116.1
C13 C12 H12 116.1
Pd10 C12 H12 85.6
C14 C13 C12 129.1(5)
C14 C13 Pd7 73.8(3)
C12 C13 Pd7 108.9(3)
C14 C13 H13 115.4
C12 C13 H13 115.4
Pd7 C13 H13 87.0
C13 C14 C8 128.9(5)
C13 C14 Pd7 70.3(3)
C8 C14 Pd7 109.6(3)
C13 C14 H14 115.6
C8 C14 H14 115.6
Pd7 C14 H14 90.1
C16 C15 C21 129.1(5)
C16 C15 Pd6 71.3(3)
C21 C15 Pd6 108.4(3)
C16 C15 H15 115.5
C21 C15 H15 115.5
Pd6 C15 H15 90.4
C15 C16 C17 128.9(5)
C15 C16 Pd6 72.4(3)
C17 C16 Pd6 107.5(3)
C15 C16 H16 115.5
C17 C16 H16 115.5
Pd6 C16 H16 90.1
C18 C17 C16 128.4(5)
C18 C17 Pd2 79.9(3)
C16 C17 Pd2 107.0(3)
C18 C17 H17 115.8
C16 C17 H17 115.8
Pd2 C17 H17 82.3
C17 C18 C19 127.8(6)
C17 C18 Pd2 64.8(3)
C19 C18 Pd2 115.9(4)
C17 C18 Pd9 118.1(4)
C19 C18 Pd9 55.9(3)
Pd2 C18 Pd9 64.25(13)
C17 C18 H18 116.1
C19 C18 H18 116.1
Pd2 C18 H18 89.2
Pd9 C18 H18 95.8
C20 C19 C18 128.7(5)
C20 C19 Pd9 97.0(4)
C18 C19 Pd9 91.3(4)
C20 C19 H19 115.7
C18 C19 H19 115.7
Pd9 C19 H19 80.4
C21 C20 C19 128.6(5)
C21 C20 Pd11 67.9(3)
C19 C20 Pd11 112.5(4)
C21 C20 H20 115.7
C19 C20 H20 115.7
Pd11 C20 H20 89.5
C20 C21 C15 128.5(5)
C20 C21 Pd11 76.3(3)
C15 C21 Pd11 106.1(3)
C20 C21 H21 115.8
C15 C21 H21 115.8
Pd11 C21 H21 87.3
C23 C22 C28 129.2(5)
C23 C22 Pd7 63.6(3)
C28 C22 Pd7 114.0(3)
C23 C22 Pd4 120.3(3)
C28 C22 Pd4 56.5(3)
Pd7 C22 Pd4 63.92(11)
C23 C22 H22 115.4
C28 C22 H22 115.4
Pd7 C22 H22 92.5
Pd4 C22 H22 93.1
C22 C23 C24 127.8(5)
C22 C23 Pd7 80.9(3)
C24 C23 Pd7 103.2(3)
C22 C23 H23 116.1
C24 C23 H23 116.1
Pd7 C23 H23 85.4
C25 C24 C23 128.5(5)
C25 C24 Pd13 69.5(3)
C23 C24 Pd13 109.4(3)
C25 C24 H24 115.8
C23 C24 H24 115.8
Pd13 C24 H24 91.2
C24 C25 C26 129.3(5)
C24 C25 Pd13 74.5(3)
C26 C25 Pd13 107.0(4)
C24 C25 H25 115.3
C26 C25 H25 115.3
Pd13 C25 H25 88.4
C27 C26 C25 128.5(5)
C27 C26 Pd8 73.6(3)
C25 C26 Pd8 108.5(3)
C27 C26 H26 115.7
C25 C26 H26 115.7
Pd8 C26 H26 87.7
C26 C27 C28 129.0(5)
C26 C27 Pd8 70.2(3)
C28 C27 Pd8 111.1(3)
C26 C27 H27 115.5
C28 C27 H27 115.5
Pd8 C27 H27 88.6
C27 C28 C22 127.6(5)
C27 C28 Pd4 101.1(4)
C22 C28 Pd4 90.4(3)
C27 C28 H28 116.2
C22 C28 H28 116.2
Pd4 C28 H28 77.0
C30 C29 C35 128.7(6)
C30 C29 Pd10 103.8(3)
C35 C29 Pd10 84.7(3)
C30 C29 H29 115.7
C35 C29 H29 115.7
Pd10 C29 H29 80.2
C31 C30 C29 129.8(5)
C31 C30 Pd11 70.9(3)
C29 C30 Pd11 109.5(3)
C31 C30 H30 115.1
C29 C30 H30 115.1
Pd11 C30 H30 89.5
C32 C31 C30 129.0(5)
C32 C31 Pd11 109.5(3)
C30 C31 Pd11 73.2(3)
C32 C31 H31 115.5
C30 C31 H31 115.5
Pd11 C31 H31 87.0
C31 C32 C33 129.9(6)
C31 C32 Pd12 106.4(3)
C33 C32 Pd12 74.9(3)
C31 C32 H32 115.0
C33 C32 H32 115.0
Pd12 C32 H32 88.5
C32 C33 C34 128.5(5)
C32 C33 Pd12 69.3(3)
C34 C33 Pd12 110.1(4)
C32 C33 H33 115.7
C34 C33 H33 115.7
Pd12 C33 H33 90.6
C33 C34 C35 127.0(6)
C33 C34 Pd13 101.9(4)
C35 C34 Pd13 85.0(4)
C33 C34 H34 116.5
C35 C34 H34 116.5
Pd13 C34 H34 82.3
C29 C35 C34 127.0(6)
C29 C35 Pd10 60.9(3)
C34 C35 Pd10 116.8(4)
C29 C35 Pd13 117.4(4)
C34 C35 Pd13 59.5(3)
Pd10 C35 Pd13 64.30(12)
C29 C35 H35 116.5
C34 C35 H35 116.5
Pd10 C35 H35 92.3
Pd13 C35 H35 93.0
C42 C36 C37 129.1(6)
C42 C36 Pd3 112.3(4)
C37 C36 Pd3 67.3(3)
C42 C36 H36 115.5
C37 C36 H36 115.5
Pd3 C36 H36 90.4
C36 C37 C38 128.4(6)
C36 C37 Pd3 76.6(3)
C38 C37 Pd3 105.7(3)
C36 C37 H37 115.8
C38 C37 H37 115.8
Pd3 C37 H37 87.4
C39 C38 C37 129.3(6)
C39 C38 Pd9 72.7(3)
C37 C38 Pd9 109.4(3)
C39 C38 H38 115.4
C37 C38 H38 115.4
Pd9 C38 H38 87.6
C38 C39 C40 127.2(6)
C38 C39 Pd9 71.7(3)
C40 C39 Pd9 110.1(3)
C38 C39 H39 116.4
C40 C39 H39 116.4
Pd9 C39 H39 88.0
C41 C40 C39 128.8(5)
C41 C40 Pd12 84.6(4)
C39 C40 Pd12 102.6(3)
C41 C40 H40 115.6
C39 C40 H40 115.6
Pd12 C40 H40 81.7
C42 C41 C40 128.5(6)
C42 C41 Pd12 117.0(4)
C40 C41 Pd12 60.8(3)
C42 C41 Pd8 58.7(3)
C40 C41 Pd8 117.3(4)
Pd12 C41 Pd8 64.39(13)
C42 C41 H41 115.7
C40 C41 H41 115.7
Pd12 C41 H41 92.2
Pd8 C41 H41 94.0
C36 C42 C41 128.7(7)
C36 C42 Pd8 100.2(4)
C41 C42 Pd8 87.8(4)
C36 C42 H42 115.7
C41 C42 H42 115.7
Pd8 C42 H42 80.8
C48 C43 C44 115.2(4)
C48 C43 B1 120.8(4)
C44 C43 B1 124.0(4)
C45 C44 C43 122.3(4)
C45 C44 H44 118.8
C43 C44 H44 118.8
C46 C45 C44 121.3(4)
C46 C45 C49 118.2(4)
C44 C45 C49 120.5(4)
C47 C46 C45 117.8(4)
C47 C46 H46 121.1
C45 C46 H46 121.1
C46 C47 C48 120.9(4)
C46 C47 C50 119.9(4)
C48 C47 C50 119.2(4)
C47 C48 C43 122.5(4)
C47 C48 H48 118.7
C43 C48 H48 118.7
F3 C49 F1 109.4(5)
F3 C49 F2 104.6(4)
F1 C49 F2 104.1(5)
F3 C49 C45 112.2(4)
F1 C49 C45 114.1(4)
F2 C49 C45 111.7(5)
F6 C50 F4 110.2(5)
F6 C50 F5 103.8(5)
F4 C50 F5 103.2(4)
F6 C50 C47 114.5(5)
F4 C50 C47 112.8(4)
F5 C50 C47 111.5(5)
C52 C51 C56 114.4(4)
C52 C51 B1 124.5(4)
C56 C51 B1 120.9(4)
C51 C52 C53 123.0(5)
C51 C52 H52 118.5
C53 C52 H52 118.5
C54 C53 C52 120.5(5)
C54 C53 C57 120.3(6)
C52 C53 C57 119.1(6)
C53 C54 C55 118.1(5)
C53 C54 H54 120.9
C55 C54 H54 120.9
C56 C55 C54 120.8(5)
C56 C55 C58 118.7(5)
C54 C55 C58 120.5(5)
C55 C56 C51 123.1(5)
C55 C56 H56 118.4
C51 C56 H56 118.4
F8 C57 F7 119.0(8)
F8 C57 C53 116.6(8)
F7 C57 C53 116.1(6)
F8 C57 F9 95.2(6)
F7 C57 F9 96.9(9)
C53 C57 F9 107.1(8)
F10 C58 F12 105.8(5)
F10 C58 F11 106.5(5)
F12 C58 F11 104.5(5)
F10 C58 C55 114.3(5)
F12 C58 C55 113.0(5)
F11 C58 C55 111.9(5)
C64 C59 C60 115.7(4)
C64 C59 B1 123.6(4)
C60 C59 B1 120.0(4)
C61 C60 C59 121.9(5)
C61 C60 H60 119.0
C59 C60 H60 119.0
C62 C61 C60 121.7(5)
C62 C61 C65 118.7(5)
C60 C61 C65 119.6(6)
C61 C62 C63 117.8(5)
C61 C62 H62 121.1
C63 C62 H62 121.1
C62 C63 C64 120.8(5)
C62 C63 C66 119.5(5)
C64 C63 C66 119.5(5)
C59 C64 C63 122.1(4)
C59 C64 H64 119.0
C63 C64 H64 119.0
F13 C65 F14 108.6(7)
F13 C65 F15 108.5(8)
F14 C65 F15 99.2(6)
F13 C65 C61 115.6(6)
F14 C65 C61 112.2(6)
F15 C65 C61 111.5(6)
F18 C66 F16 106.6(4)
F18 C66 F17 106.3(5)
F16 C66 F17 105.9(4)
F18 C66 C63 113.5(4)
F16 C66 C63 113.2(5)
F17 C66 C63 110.8(4)
C72 C67 C68 114.9(4)
C72 C67 B1 124.3(4)
C68 C67 B1 120.8(4)
C69 C68 C67 122.5(5)
C69 C68 H68 118.8
C67 C68 H68 118.8
C68 C69 C70 121.0(5)
C68 C69 C73 120.4(5)
C70 C69 C73 118.5(5)
C71 C70 C69 117.6(5)
C71 C70 H70 121.2
C69 C70 H70 121.2
C70 C71 C72 121.6(5)
C70 C71 C74 120.1(5)
C72 C71 C74 118.3(5)
C71 C72 C67 122.3(5)
C71 C72 H72 118.8
C67 C72 H72 118.8
F19 C73 F21 111.2(8)
F19 C73 F20 101.1(7)
F21 C73 F20 103.2(6)
F19 C73 C69 115.8(6)
F21 C73 C69 113.8(6)
F20 C73 C69 110.2(7)
F24 C74 F22 107.7(5)
F24 C74 F23 105.3(6)
F22 C74 F23 104.1(5)
F24 C74 C71 113.4(5)
F22 C74 C71 113.9(5)
F23 C74 C71 111.7(5)
C76 C75 C80 114.9(4)
C76 C75 B2 122.3(4)
C80 C75 B2 122.6(4)
C77 C76 C75 122.7(4)
C77 C76 H76 118.7
C75 C76 H76 118.7
C78 C77 C76 120.8(4)
C78 C77 C81 120.1(4)
C76 C77 C81 119.0(4)
C77 C78 C79 118.2(4)
C77 C78 H78 120.9
C79 C78 H78 120.9
C80 C79 C78 120.8(4)
C80 C79 C82 120.3(4)
C78 C79 C82 118.8(4)
C79 C80 C75 122.5(4)
C79 C80 H80 118.7
C75 C80 H80 118.7
F26 C81 F27 106.4(4)
F26 C81 F25 106.4(4)
F27 C81 F25 105.8(4)
F26 C81 C77 112.9(4)
F27 C81 C77 112.6(4)
F25 C81 C77 112.2(4)
F30 C82 F28 107.8(5)
F30 C82 F29 104.4(5)
F28 C82 F29 104.5(5)
F30 C82 C79 114.4(4)
F28 C82 C79 113.6(4)
F29 C82 C79 111.2(4)
C84 C83 C88 114.9(4)
C84 C83 B2 123.2(4)
C88 C83 B2 121.7(4)
C85 C84 C83 122.2(4)
C85 C84 H84 118.9
C83 C84 H84 118.9
C84 C85 C86 121.7(5)
C84 C85 C89 118.1(5)
C86 C85 C89 120.2(5)
C87 C86 C85 117.8(5)
C87 C86 H86 121.1
C85 C86 H86 121.1
C86 C87 C88 120.2(4)
C86 C87 C90 119.5(5)
C88 C87 C90 120.2(5)
C87 C88 C83 123.0(4)
C87 C88 H88 118.5
C83 C88 H88 118.5
F31 C89 F33 107.4(6)
F31 C89 F32 105.4(6)
F33 C89 F32 105.6(4)
F31 C89 C85 113.5(5)
F33 C89 C85 113.1(5)
F32 C89 C85 111.3(6)
F34 C90 F36 109.2(6)
F34 C90 F35 102.4(6)
F36 C90 F35 104.1(5)
F34 C90 C87 113.4(6)
F36 C90 C87 114.5(5)
F35 C90 C87 112.1(6)
C92 C91 C96 115.3(4)
C92 C91 B2 124.0(4)
C96 C91 B2 120.4(4)
C93 C92 C91 122.7(4)
C93 C92 H92 118.7
C91 C92 H92 118.7
C94 C93 C92 120.9(4)
C94 C93 C97 119.7(4)
C92 C93 C97 119.4(4)
C93 C94 C95 117.9(4)
C93 C94 H94 121.1
C95 C94 H94 121.1
C96 C95 C94 120.3(4)
C96 C95 C98 120.0(5)
C94 C95 C98 119.6(5)
C95 C96 C91 122.8(4)
C95 C96 H96 118.6
C91 C96 H96 118.6
F37 C97 F38 105.5(5)
F37 C97 F39 107.5(5)
F38 C97 F39 104.1(5)
F37 C97 C93 113.5(5)
F38 C97 C93 112.9(4)
F39 C97 C93 112.6(5)
F42B C98 F40B 116.5(9)
F42B C98 F41A 63.1(8)
F40B C98 F41A 107.2(6)
F42B C98 F42A 33.6(7)
F40B C98 F42A 106.0(6)
F41A C98 F42A 96.6(6)
F42B C98 F41B 118.8(10)
F40B C98 F41B 50.9(6)
F41A C98 F41B 67.0(6)
F42A C98 F41B 139.0(7)
F42B C98 F40A 106.7(9)
F40B C98 F40A 33.0(4)
F41A C98 F40A 133.4(6)
F42A C98 F40A 82.1(5)
F41B C98 F40A 83.8(6)
F42B C98 C95 122.0(8)
F40B C98 C95 118.7(6)
F41A C98 C95 114.0(5)
F42A C98 C95 111.8(5)
F41B C98 C95 109.1(7)
F40A C98 C95 109.4(6)
C100 C99 C104 115.1(4)
C100 C99 B2 121.0(4)
C104 C99 B2 123.5(4)
C101 C100 C99 122.9(4)
C101 C100 H100 118.6
C99 C100 H100 118.6
C100 C101 C102 120.7(5)
C100 C101 C105 120.5(5)
C102 C101 C105 118.8(4)
C103 C102 C101 117.9(4)
C103 C102 H102 121.1
C101 C102 H102 121.1
C102 C103 C104 120.5(4)
C102 C103 C106 119.4(5)
C104 C103 C106 120.1(5)
C103 C104 C99 122.9(4)
C103 C104 H104 118.5
C99 C104 H104 118.5
F44 C105 F45 107.4(7)
F44 C105 F43 107.2(8)
F45 C105 F43 101.9(6)
F44 C105 C101 114.3(5)
F45 C105 C101 113.7(6)
F43 C105 C101 111.5(7)
F47A C106 F48A 99.7(9)
F47A C106 F46A 124.5(8)
F48A C106 F46A 74.3(8)
F47A C106 F46B 101.1(8)
F48A C106 F46B 109.0(8)
F46A C106 F46B 38.9(4)
F47A C106 F48B 82.7(7)
F48A C106 F48B 23.8(7)
F46A C106 F48B 97.6(7)
F46B C106 F48B 129.1(7)
F47A C106 F47B 19.5(6)
F48A C106 F47B 118.4(9)
F46A C106 F47B 121.1(7)
F46B C106 F47B 89.0(6)
F48B C106 F47B 102.1(7)
F47A C106 C103 119.2(7)
F48A C106 C103 114.6(9)
F46A C106 C103 112.7(6)
F46B C106 C103 111.7(5)
F48B C106 C103 109.9(6)
F47B C106 C103 111.3(6)
C112 C107 C108 114.7(4)
C112 C107 B3 122.5(4)
C108 C107 B3 122.7(4)
C109 C108 C107 122.2(4)
C109 C108 H108 118.9
C107 C108 H108 118.9
C110 C109 C108 121.0(4)
C110 C109 C113 120.4(4)
C108 C109 C113 118.5(4)
C109 C110 C111 118.3(4)
C109 C110 H110 120.8
C111 C110 H110 120.8
C110 C111 C112 120.5(4)
C110 C111 C114 121.3(4)
C112 C111 C114 118.2(4)
C111 C112 C107 122.9(4)
C111 C112 H112 118.6
C107 C112 H112 118.6
F50 C113 F51 106.3(4)
F50 C113 F49 107.8(5)
F51 C113 F49 105.2(5)
F50 C113 C109 112.2(4)
F51 C113 C109 113.5(4)
F49 C113 C109 111.4(4)
F53 C114 F52 108.1(4)
F53 C114 F54 104.6(4)
F52 C114 F54 104.9(4)
F53 C114 C111 113.3(4)
F52 C114 C111 113.6(4)
F54 C114 C111 111.6(4)
C116 C115 C120 115.4(4)
C116 C115 B3 123.9(4)
C120 C115 B3 120.5(4)
C115 C116 C117 122.5(4)
C115 C116 H116 118.8
C117 C116 H116 118.8
C118 C117 C116 120.5(5)
C118 C117 C121 118.3(4)
C116 C117 C121 121.2(4)
C117 C118 C119 118.0(5)
C117 C118 H118 121.0
C119 C118 H118 121.0
C120 C119 C118 120.8(5)
C120 C119 C122 119.9(5)
C118 C119 C122 119.3(5)
C119 C120 C115 122.6(5)
C119 C120 H120 118.7
C115 C120 H120 118.7
F55 C121 F56 105.3(4)
F55 C121 F57 106.8(5)
F56 C121 F57 105.1(4)
F55 C121 C117 113.1(4)
F56 C121 C117 112.8(5)
F57 C121 C117 113.0(4)
F58 C122 F59 107.8(8)
F58 C122 F60 105.3(7)
F59 C122 F60 102.0(7)
F58 C122 C119 114.2(6)
F59 C122 C119 112.8(6)
F60 C122 C119 113.7(6)
C124 C123 C128 116.0(4)
C124 C123 B3 120.9(4)
C128 C123 B3 122.6(4)
C125 C124 C123 122.3(5)
C125 C124 H124 118.8
C123 C124 H124 118.8
C126 C125 C124 121.0(5)
C126 C125 C129 119.4(5)
C124 C125 C129 119.6(5)
C125 C126 C127 117.9(4)
C125 C126 H126 121.1
C127 C126 H126 121.1
C126 C127 C128 120.7(4)
C126 C127 C130 119.8(4)
C128 C127 C130 119.5(4)
C127 C128 C123 121.9(4)
C127 C128 H128 119.0
C123 C128 H128 119.0
F61 C129 F63 108.5(5)
F61 C129 F62 104.8(5)
F63 C129 F62 102.5(5)
F61 C129 C125 113.9(5)
F63 C129 C125 113.4(5)
F62 C129 C125 112.8(5)
F64 C130 F66 107.5(4)
F64 C130 F65 105.3(4)
F66 C130 F65 105.1(4)
F64 C130 C127 113.0(4)
F66 C130 C127 112.1(4)
F65 C130 C127 113.1(4)
C136 C131 C132 114.9(4)
C136 C131 B3 126.2(4)
C132 C131 B3 118.7(4)
C133 C132 C131 123.0(4)
C133 C132 H132 118.5
C131 C132 H132 118.5
C132 C133 C134 120.8(4)
C132 C133 C137 119.5(4)
C134 C133 C137 119.7(4)
C133 C134 C135 117.9(4)
C133 C134 H134 121.0
C135 C134 H134 121.0
C134 C135 C136 120.9(4)
C134 C135 C138 119.7(5)
C136 C135 C138 119.4(4)
C135 C136 C131 122.4(4)
C135 C136 H136 118.8
C131 C136 H136 118.8
F69 C137 F67 107.9(5)
F69 C137 F68 105.2(5)
F67 C137 F68 104.6(5)
F69 C137 C133 114.0(5)
F67 C137 C133 112.2(4)
F68 C137 C133 112.3(4)
F70 C138 F71 109.1(5)
F70 C138 F72 104.5(5)
F71 C138 F72 103.5(5)
F70 C138 C135 112.2(4)
F71 C138 C135 113.1(5)
F72 C138 C135 113.8(5)
Cl1 C139 Cl2 110.3(5)
Cl1 C139 H13A 109.6
Cl2 C139 H13A 109.6
Cl1 C139 H13B 109.6
Cl2 C139 H13B 109.6
H13A C139 H13B 108.1
Cl3 C140 Cl4 114.7(13)
Cl3 C140 H14A 108.6
Cl4 C140 H14A 108.6
Cl3 C140 H14B 108.6
Cl4 C140 H14B 108.6
H14A C140 H14B 107.6
C43 B1 C67 110.1(4)
C43 B1 C51 109.6(4)
C67 B1 C51 108.8(4)
C43 B1 C59 111.5(4)
C67 B1 C59 107.2(4)
C51 B1 C59 109.5(4)
C83 B2 C75 112.2(3)
C83 B2 C91 113.4(4)
C75 B2 C91 104.7(3)
C83 B2 C99 102.9(3)
C75 B2 C99 112.9(4)
C91 B2 C99 111.0(3)
C107 B3 C115 111.6(4)
C107 B3 C123 103.9(4)
C115 B3 C123 112.9(4)
C107 B3 C131 113.1(4)
C115 B3 C131 105.0(4)
C123 B3 C131 110.6(4)

loop_
_geom_bond_atom_site_label_1
_geom_bond_atom_site_label_2
_geom_bond_distance
Pd1 C8 2.208(4)
Pd1 C2 2.250(5)
Pd1 C1 2.316(5)
Pd1 C9 2.411(5)
Pd1 Pd6 2.7144(5)
Pd1 Pd2 2.7498(5)
Pd1 Pd5 2.7537(4)
Pd1 Pd4 2.7685(5)
Pd1 Pd7 2.7690(5)
Pd2 C3 2.226(5)
Pd2 C17 2.229(5)
Pd2 C4 2.418(6)
Pd2 C18 2.424(6)
Pd2 Pd9 2.7044(5)
Pd2 Pd3 2.7090(5)
Pd2 Pd5 2.7443(5)
Pd2 Pd6 2.7753(5)
Pd3 C5 2.173(5)
Pd3 C37 2.208(5)
Pd3 C36 2.328(6)
Pd3 Pd4 2.7093(5)
Pd3 Pd5 2.7365(4)
Pd3 Pd8 2.7524(6)
Pd3 Pd9 2.7942(5)
Pd4 C28 2.196(5)
Pd4 C7 2.193(5)
Pd4 C6 2.365(5)
Pd4 C22 2.633(5)
Pd4 Pd7 2.6806(5)
Pd4 Pd5 2.7389(5)
Pd4 Pd8 2.7490(5)
Pd5 Pd10 2.7152(4)
Pd5 Pd12 2.7191(4)
Pd5 Pd6 2.7226(4)
Pd5 Pd7 2.7289(5)
Pd5 Pd9 2.7295(5)
Pd5 Pd8 2.7294(5)
Pd5 Pd11 2.7808(5)
Pd5 Pd13 2.7814(5)
Pd6 C10 2.165(5)
Pd6 C16 2.252(5)
Pd6 C15 2.266(5)
Pd6 Pd10 2.7270(5)
Pd6 Pd11 2.7596(5)
Pd7 C23 2.195(5)
Pd7 C13 2.238(5)
Pd7 C14 2.283(5)
Pd7 C22 2.420(5)
Pd7 Pd13 2.7270(5)
Pd7 Pd10 2.8137(5)
Pd8 C42 2.180(6)
Pd8 C26 2.256(6)
Pd8 C27 2.301(5)
Pd8 C41 2.548(6)
Pd8 Pd12 2.6922(5)
Pd8 Pd13 2.7871(5)
Pd9 C19 2.193(6)
Pd9 C38 2.266(5)
Pd9 C39 2.278(5)
Pd9 C18 2.649(6)
Pd9 Pd11 2.7018(5)
Pd9 Pd12 2.7543(5)
Pd10 C29 2.202(5)
Pd10 C12 2.228(5)
Pd10 C11 2.359(5)
Pd10 C35 2.510(6)
Pd10 Pd13 2.6800(5)
Pd10 Pd11 2.7294(5)
Pd11 C21 2.224(5)
Pd11 C31 2.261(5)
Pd11 C30 2.290(5)
Pd11 C20 2.332(5)
Pd11 Pd12 2.7624(5)
Pd12 C40 2.196(5)
Pd12 C32 2.243(5)
Pd12 C33 2.316(6)
Pd12 C41 2.504(6)
Pd12 Pd13 2.7588(5)
Pd13 C34 2.185(5)
Pd13 C25 2.234(5)
Pd13 C24 2.298(6)
Pd13 C35 2.527(6)
Cl1 C139 1.773(9)
Cl2 C139 1.778(10)
Cl3 C140 1.747(17)
Cl4 C140 1.878(17)
F1 C49 1.325(6)
F2 C49 1.356(7)
F3 C49 1.321(6)
F4 C50 1.323(6)
F5 C50 1.377(7)
F6 C50 1.298(6)
F7 C57 1.266(9)
F8 C57 1.232(10)
F9 C57 1.530(13)
F10 C58 1.326(6)
F11 C58 1.350(7)
F12 C58 1.345(7)
F13 C65 1.252(9)
F14 C65 1.322(8)
F15 C65 1.330(9)
F16 C66 1.345(6)
F17 C66 1.355(6)
F18 C66 1.329(7)
F19 C73 1.285(9)
F20 C73 1.388(10)
F21 C73 1.342(8)
F22 C74 1.329(7)
F23 C74 1.358(7)
F24 C74 1.316(8)
F25 C81 1.351(5)
F26 C81 1.341(5)
F27 C81 1.340(5)
F28 C82 1.323(6)
F29 C82 1.361(6)
F30 C82 1.313(6)
F31 C89 1.331(8)
F32 C89 1.369(8)
F33 C89 1.349(7)
F34 C90 1.299(8)
F35 C90 1.366(8)
F36 C90 1.317(7)
F37 C97 1.298(7)
F38 C97 1.321(7)
F39 C97 1.341(6)
F40A F40B 0.789(9)
F40A C98 1.448(10)
F40B F41B 1.157(12)
F40B C98 1.246(9)
F41A F42B 1.320(14)
F41A C98 1.367(9)
F41A F41B 1.538(12)
F41B C98 1.419(12)
F42A F42B 0.811(12)
F42A C98 1.456(9)
F42B C98 1.127(12)
F43 C105 1.312(10)
F44 C105 1.260(8)
F45 C105 1.304(8)
F46A F46B 0.912(9)
F46A C106 1.353(9)
F46A F48A 1.582(15)
F46B C106 1.385(9)
F47A C106 1.197(12)
F47A F48B 1.740(14)
F47B C106 1.433(11)
F48A F48B 0.577(15)
F48A C106 1.264(14)
F48B C106 1.425(12)
F49 C113 1.339(6)
F50 C113 1.314(6)
F51 C113 1.320(6)
F52 C114 1.328(6)
F53 C114 1.325(6)
F54 C114 1.345(6)
F55 C121 1.334(6)
F56 C121 1.337(6)
F57 C121 1.343(6)
F58 C122 1.276(8)
F59 C122 1.286(10)
F60 C122 1.297(8)
F61 C129 1.301(7)
F62 C129 1.333(7)
F63 C129 1.327(7)
F64 C130 1.336(6)
F65 C130 1.348(6)
F66 C130 1.340(6)
F67 C137 1.324(6)
F68 C137 1.344(6)
F69 C137 1.319(7)
F70 C138 1.320(6)
F71 C138 1.325(6)
F72 C138 1.333(7)
C1 C2 1.353(8)
C1 C7 1.398(8)
C1 H1 0.9300
C2 C3 1.411(9)
C2 H2 0.9300
C3 C4 1.443(11)
C3 H3 0.9300
C4 C5 1.507(11)
C4 H4 0.9300
C5 C6 1.428(10)
C5 H5 0.9300
C6 C7 1.378(8)
C6 H6 0.9300
C7 H7 0.9300
C8 C9 1.428(8)
C8 C14 1.432(7)
C8 H8 0.9300
C9 C10 1.422(9)
C9 H9 0.9300
C10 C11 1.420(9)
C10 H10 0.9300
C11 C12 1.414(8)
C11 H11 0.9300
C12 C13 1.435(8)
C12 H12 0.9300
C13 C14 1.396(8)
C13 H13 0.9300
C14 H14 0.9300
C15 C16 1.408(7)
C15 C21 1.420(8)
C15 H15 0.9300
C16 C17 1.423(8)
C16 H16 0.9300
C17 C18 1.422(9)
C17 H17 0.9300
C18 C19 1.436(9)
C18 H18 0.9300
C19 C20 1.433(9)
C19 H19 0.9300
C20 C21 1.403(9)
C20 H20 0.9300
C21 H21 0.9300
C22 C23 1.422(8)
C22 C28 1.437(8)
C22 H22 0.9300
C23 C24 1.431(9)
C23 H23 0.9300
C24 C25 1.403(9)
C24 H24 0.9300
C25 C26 1.420(9)
C25 H25 0.9300
C26 C27 1.416(8)
C26 H26 0.9300
C27 C28 1.417(8)
C27 H27 0.9300
C28 H28 0.9300
C29 C30 1.407(9)
C29 C35 1.422(9)
C29 H29 0.9300
C30 C31 1.401(8)
C30 H30 0.9300
C31 C32 1.373(8)
C31 H31 0.9300
C32 C33 1.403(9)
C32 H32 0.9300
C33 C34 1.446(10)
C33 H33 0.9300
C34 C35 1.475(10)
C34 H34 0.9300
C35 H35 0.9300
C36 C42 1.403(11)
C36 C37 1.408(10)
C36 H36 0.9300
C37 C38 1.442(9)
C37 H37 0.9300
C38 C39 1.386(8)
C38 H38 0.9300
C39 C40 1.451(9)
C39 H39 0.9300
C40 C41 1.426(9)
C40 H40 0.9300
C41 C42 1.406(10)
C41 H41 0.9300
C42 H42 0.9300
C43 C48 1.402(6)
C43 C44 1.405(6)
C43 B1 1.643(6)
C44 C45 1.390(6)
C44 H44 0.9300
C45 C46 1.387(7)
C45 C49 1.499(6)
C46 C47 1.383(6)
C46 H46 0.9300
C47 C48 1.398(6)
C47 C50 1.493(7)
C48 H48 0.9300
C51 C52 1.401(7)
C51 C56 1.413(7)
C51 B1 1.651(7)
C52 C53 1.404(8)
C52 H52 0.9300
C53 C54 1.381(8)
C53 C57 1.499(9)
C54 C55 1.391(8)
C54 H54 0.9300
C55 C56 1.385(7)
C55 C58 1.487(7)
C56 H56 0.9300
C59 C64 1.397(7)
C59 C60 1.410(6)
C59 B1 1.656(7)
C60 C61 1.387(7)
C60 H60 0.9300
C61 C62 1.375(8)
C61 C65 1.501(8)
C62 C63 1.392(7)
C62 H62 0.9300
C63 C64 1.401(7)
C63 C66 1.497(8)
C64 H64 0.9300
C67 C72 1.398(6)
C67 C68 1.409(7)
C67 B1 1.642(7)
C68 C69 1.384(7)
C68 H68 0.9300
C69 C70 1.391(7)
C69 C73 1.479(8)
C70 C71 1.368(7)
C70 H70 0.9300
C71 C72 1.392(7)
C71 C74 1.495(7)
C72 H72 0.9300
C75 C76 1.398(6)
C75 C80 1.414(6)
C75 B2 1.633(6)
C76 C77 1.394(6)
C76 H76 0.9300
C77 C78 1.380(6)
C77 C81 1.500(6)
C78 C79 1.388(6)
C78 H78 0.9300
C79 C80 1.384(6)
C79 C82 1.496(6)
C80 H80 0.9300
C83 C84 1.402(6)
C83 C88 1.408(6)
C83 B2 1.631(6)
C84 C85 1.378(6)
C84 H84 0.9300
C85 C86 1.387(7)
C85 C89 1.497(8)
C86 C87 1.385(7)
C86 H86 0.9300
C87 C88 1.390(7)
C87 C90 1.493(8)
C88 H88 0.9300
C91 C92 1.399(6)
C91 C96 1.401(6)
C91 B2 1.642(6)
C92 C93 1.393(6)
C92 H92 0.9300
C93 C94 1.381(7)
C93 C97 1.493(7)
C94 C95 1.405(7)
C94 H94 0.9300
C95 C96 1.390(7)
C95 C98 1.467(8)
C96 H96 0.9300
C99 C100 1.396(6)
C99 C104 1.398(6)
C99 B2 1.644(6)
C100 C101 1.378(7)
C100 H100 0.9300
C101 C102 1.393(7)
C101 C105 1.514(8)
C102 C103 1.383(7)
C102 H102 0.9300
C103 C104 1.386(6)
C103 C106 1.487(8)
C104 H104 0.9300
C107 C112 1.405(6)
C107 C108 1.406(6)
C107 B3 1.634(7)
C108 C109 1.394(6)
C108 H108 0.9300
C109 C110 1.378(6)
C109 C113 1.502(6)
C110 C111 1.381(6)
C110 H110 0.9300
C111 C112 1.391(6)
C111 C114 1.496(6)
C112 H112 0.9300
C115 C116 1.396(7)
C115 C120 1.408(7)
C115 B3 1.638(7)
C116 C117 1.398(7)
C116 H116 0.9300
C117 C118 1.390(7)
C117 C121 1.493(7)
C118 C119 1.392(7)
C118 H118 0.9300
C119 C120 1.381(7)
C119 C122 1.493(8)
C120 H120 0.9300
C123 C124 1.399(7)
C123 C128 1.406(6)
C123 B3 1.652(7)
C124 C125 1.395(7)
C124 H124 0.9300
C125 C126 1.390(7)
C125 C129 1.500(7)
C126 C127 1.397(7)
C126 H126 0.9300
C127 C128 1.403(6)
C127 C130 1.493(7)
C128 H128 0.9300
C131 C136 1.403(6)
C131 C132 1.408(6)
C131 B3 1.654(7)
C132 C133 1.382(6)
C132 H132 0.9300
C133 C134 1.387(7)
C133 C137 1.496(7)
C134 C135 1.390(7)
C134 H134 0.9300
C135 C136 1.393(7)
C135 C138 1.496(7)
C136 H136 0.9300
C139 H13A 0.9700
C139 H13B 0.9700
C140 H14A 0.9700
C140 H14B 0.9700

loop_
_geom_torsion_atom_site_label_1
_geom_torsion_atom_site_label_2
_geom_torsion_atom_site_label_3
_geom_torsion_atom_site_label_4
_geom_torsion
C98 F40A F40B F41B 17(3)
F40A F40B F41B C98 -18(3)
F40A F40B F41B F41A -51(4)
C98 F40B F41B F41A -32.9(6)
F42B F41A F41B F40B 6.3(11)
C98 F41A F41B F40B 33.8(7)
F42B F41A F41B C98 -27.4(7)
C98 F42A F42B F41A 14(4)
C98 F41A F42B F42A -15(5)
F41B F41A F42B F42A 16(5)
F41B F41A F42B C98 31.0(8)
F48A F46A F46B C106 23.5(8)
F46B F46A F48A F48B -7(5)
C106 F46A F48A F48B 22(4)
F46B F46A F48A C106 -29.6(11)
F46A F48A F48B C106 -18(3)
C106 F48A F48B F47A 28.7(12)
F46A F48A F48B F47A 10(4)
C106 F47A F48B F48A -39(2)
C7 C1 C2 C3 2.8(10)
Pd1 C1 C2 C3 -98.8(6)
C7 C1 C2 Pd1 101.6(6)
C1 C2 C3 C4 -3.3(9)
Pd1 C2 C3 C4 -87.4(6)
C1 C2 C3 Pd2 87.9(6)
Pd1 C2 C3 Pd2 3.7(5)
C2 C3 C4 C5 1.3(9)
Pd2 C3 C4 C5 -104.2(5)
C2 C3 C4 Pd2 105.5(6)
C3 C4 C5 C6 1.6(9)
Pd2 C4 C5 C6 -74.5(7)
C3 C4 C5 Pd3 99.5(5)
Pd2 C4 C5 Pd3 23.4(4)
C4 C5 C6 C7 -2.9(9)
Pd3 C5 C6 C7 -98.0(6)
C4 C5 C6 Pd4 73.8(6)
Pd3 C5 C6 Pd4 -21.4(4)
C5 C6 C7 C1 2.2(10)
Pd4 C6 C7 C1 -98.8(6)
C5 C6 C7 Pd4 101.0(6)
C2 C1 C7 C6 -1.7(10)
Pd1 C1 C7 C6 79.8(6)
C2 C1 C7 Pd4 -89.0(6)
Pd1 C1 C7 Pd4 -7.4(4)
C14 C8 C9 C10 0.4(8)
Pd1 C8 C9 C10 101.0(5)
C14 C8 C9 Pd1 -100.6(5)
C8 C9 C10 C11 0.0(8)
Pd1 C9 C10 C11 75.4(6)
C8 C9 C10 Pd6 -100.4(5)
Pd1 C9 C10 Pd6 -25.0(4)
C9 C10 C11 C12 0.7(8)
Pd6 C10 C11 C12 100.2(5)
C9 C10 C11 Pd10 -79.0(6)
Pd6 C10 C11 Pd10 20.6(4)
C10 C11 C12 C13 -2.4(8)
Pd10 C11 C12 C13 101.5(5)
C10 C11 C12 Pd10 -103.8(5)
C11 C12 C13 C14 3.0(8)
Pd10 C12 C13 C14 89.7(6)
C11 C12 C13 Pd7 -81.1(6)
Pd10 C12 C13 Pd7 5.5(4)
C12 C13 C14 C8 -1.7(8)
Pd7 C13 C14 C8 99.8(5)
C12 C13 C14 Pd7 -101.5(5)
C9 C8 C14 C13 -0.1(8)
Pd1 C8 C14 C13 -88.5(5)
C9 C8 C14 Pd7 80.0(5)
Pd1 C8 C14 Pd7 -8.4(4)
C21 C15 C16 C17 -0.2(9)
Pd6 C15 C16 C17 98.6(5)
C21 C15 C16 Pd6 -98.8(5)
C15 C16 C17 C18 -0.2(9)
Pd6 C16 C17 C18 81.0(6)
C15 C16 C17 Pd2 -90.7(5)
Pd6 C16 C17 Pd2 -9.5(4)
C16 C17 C18 C19 0.6(9)
Pd2 C17 C18 C19 104.3(6)
C16 C17 C18 Pd2 -103.7(5)
C16 C17 C18 Pd9 -66.4(7)
Pd2 C17 C18 Pd9 37.3(3)
C17 C18 C19 C20 -1.2(10)
Pd2 C18 C19 C20 76.0(7)
Pd9 C18 C19 C20 100.1(6)
C17 C18 C19 Pd9 -101.3(6)
Pd2 C18 C19 Pd9 -24.1(4)
C18 C19 C20 C21 1.9(10)
Pd9 C19 C20 C21 99.3(6)
C18 C19 C20 Pd11 -77.1(7)
Pd9 C19 C20 Pd11 20.2(4)
C19 C20 C21 C15 -1.9(9)
Pd11 C20 C21 C15 99.9(5)
C19 C20 C21 Pd11 -101.8(6)
C16 C15 C21 C20 1.2(9)
Pd6 C15 C21 C20 -79.3(6)
C16 C15 C21 Pd11 86.3(6)
Pd6 C15 C21 Pd11 5.8(4)
C28 C22 C23 C24 -0.7(9)
Pd7 C22 C23 C24 99.7(5)
Pd4 C22 C23 C24 68.9(6)
C28 C22 C23 Pd7 -100.4(5)
Pd4 C22 C23 Pd7 -30.8(3)
C22 C23 C24 C25 0.9(9)
Pd7 C23 C24 C25 89.5(6)
C22 C23 C24 Pd13 -77.9(6)
Pd7 C23 C24 Pd13 10.7(4)
C23 C24 C25 C26 0.5(9)
Pd13 C24 C25 C26 99.5(6)
C23 C24 C25 Pd13 -99.0(5)
C24 C25 C26 C27 -1.5(10)
Pd13 C25 C26 C27 82.1(6)
C24 C25 C26 Pd8 -84.9(6)
Pd13 C25 C26 Pd8 -1.4(5)
C25 C26 C27 C28 0.8(10)
Pd8 C26 C27 C28 101.6(6)
C25 C26 C27 Pd8 -100.8(6)
C26 C27 C28 C22 0.4(9)
Pd8 C27 C28 C22 81.5(6)
C26 C27 C28 Pd4 -98.8(6)
Pd8 C27 C28 Pd4 -17.7(4)
C23 C22 C28 C27 -0.3(9)
Pd7 C22 C28 C27 -75.0(6)
Pd4 C22 C28 C27 -104.3(5)
C23 C22 C28 Pd4 104.0(5)
Pd7 C22 C28 Pd4 29.3(3)
C35 C29 C30 C31 -2.4(9)
Pd10 C29 C30 C31 91.9(6)
C35 C29 C30 Pd11 -83.4(6)
Pd10 C29 C30 Pd11 10.9(4)
C29 C30 C31 C32 1.9(9)
Pd11 C30 C31 C32 101.8(5)
C29 C30 C31 Pd11 -99.9(5)
C30 C31 C32 C33 -0.5(9)
Pd11 C31 C32 C33 83.4(6)
C30 C31 C32 Pd12 -84.4(6)
Pd11 C31 C32 Pd12 -0.5(4)
C31 C32 C33 C34 0.7(9)
Pd12 C32 C33 C34 99.8(6)
C31 C32 C33 Pd12 -99.0(5)
C32 C33 C34 C35 -2.1(9)
Pd12 C33 C34 C35 77.0(6)
C32 C33 C34 Pd13 -94.8(6)
Pd12 C33 C34 Pd13 -15.7(4)
C30 C29 C35 C34 0.5(9)
Pd10 C29 C35 C34 -103.1(5)
C30 C29 C35 Pd10 103.5(6)
C30 C29 C35 Pd13 71.5(7)
Pd10 C29 C35 Pd13 -32.0(4)
C33 C34 C35 C29 1.9(9)
Pd13 C34 C35 C29 103.0(5)
C33 C34 C35 Pd10 -70.6(7)
Pd13 C34 C35 Pd10 30.6(4)
C33 C34 C35 Pd13 -101.2(6)
C42 C36 C37 C38 1.4(10)
Pd3 C36 C37 C38 -99.6(5)
C42 C36 C37 Pd3 100.9(6)
C36 C37 C38 C39 -0.8(9)
Pd3 C37 C38 C39 -86.0(6)
C36 C37 C38 Pd9 82.4(6)
Pd3 C37 C38 Pd9 -2.8(5)
C37 C38 C39 C40 -0.5(9)
Pd9 C38 C39 C40 -101.8(5)
C37 C38 C39 Pd9 101.3(5)
C38 C39 C40 C41 1.3(9)
Pd9 C39 C40 C41 -80.6(6)
C38 C39 C40 Pd12 94.6(5)
Pd9 C39 C40 Pd12 12.6(4)
C39 C40 C41 C42 -0.9(10)
Pd12 C40 C41 C42 -102.8(6)
C39 C40 C41 Pd12 101.8(5)
C39 C40 C41 Pd8 69.5(7)
Pd12 C40 C41 Pd8 -32.4(4)
C37 C36 C42 C41 -0.8(10)
Pd3 C36 C42 C41 77.5(7)
C37 C36 C42 Pd8 -96.2(6)
Pd3 C36 C42 Pd8 -17.9(5)
C40 C41 C42 C36 0.4(10)
Pd12 C41 C42 C36 -72.6(8)
Pd8 C41 C42 C36 -101.3(6)
C40 C41 C42 Pd8 101.7(6)
Pd12 C41 C42 Pd8 28.7(5)
C48 C43 C44 C45 1.0(7)
B1 C43 C44 C45 -179.0(4)
C43 C44 C45 C46 -0.4(7)
C43 C44 C45 C49 -179.6(5)
C44 C45 C46 C47 0.1(7)
C49 C45 C46 C47 179.3(5)
C45 C46 C47 C48 -0.5(7)
C45 C46 C47 C50 -178.9(5)
C46 C47 C48 C43 1.1(8)
C50 C47 C48 C43 179.6(5)
C44 C43 C48 C47 -1.3(7)
B1 C43 C48 C47 178.7(4)
C46 C45 C49 F3 -64.5(7)
C44 C45 C49 F3 114.7(5)
C46 C45 C49 F1 170.4(5)
C44 C45 C49 F1 -10.4(7)
C46 C45 C49 F2 52.6(6)
C44 C45 C49 F2 -128.2(5)
C46 C47 C50 F6 -10.1(8)
C48 C47 C50 F6 171.4(6)
C46 C47 C50 F4 -137.1(5)
C48 C47 C50 F4 44.4(7)
C46 C47 C50 F5 107.3(5)
C48 C47 C50 F5 -71.2(6)
C56 C51 C52 C53 0.6(8)
B1 C51 C52 C53 176.6(5)
C51 C52 C53 C54 0.7(10)
C51 C52 C53 C57 178.6(8)
C52 C53 C54 C55 -1.6(10)
C57 C53 C54 C55 -179.5(8)
C53 C54 C55 C56 1.3(9)
C53 C54 C55 C58 -177.0(6)
C54 C55 C56 C51 0.0(8)
C58 C55 C56 C51 178.4(5)
C52 C51 C56 C55 -0.9(7)
B1 C51 C56 C55 -177.2(4)
C54 C53 C57 F8 51.0(14)
C52 C53 C57 F8 -126.9(9)
C54 C53 C57 F7 -160.9(9)
C52 C53 C57 F7 21.2(15)
C54 C53 C57 F9 -54.0(10)
C52 C53 C57 F9 128.1(7)
C56 C55 C58 F10 178.3(5)
C54 C55 C58 F10 -3.3(8)
C56 C55 C58 F12 57.2(7)
C54 C55 C58 F12 -124.5(6)
C56 C55 C58 F11 -60.5(7)
C54 C55 C58 F11 117.9(6)
C64 C59 C60 C61 2.7(7)
B1 C59 C60 C61 -167.9(4)
C59 C60 C61 C62 -1.8(8)
C59 C60 C61 C65 -179.7(5)
C60 C61 C62 C63 -0.1(7)
C65 C61 C62 C63 177.8(5)
C61 C62 C63 C64 1.0(7)
C61 C62 C63 C66 -174.7(5)
C60 C59 C64 C63 -1.8(6)
B1 C59 C64 C63 168.4(4)
C62 C63 C64 C59 0.0(7)
C66 C63 C64 C59 175.7(4)
C62 C61 C65 F13 169.6(7)
C60 C61 C65 F13 -12.4(10)
C62 C61 C65 F14 44.4(8)
C60 C61 C65 F14 -137.7(6)
C62 C61 C65 F15 -65.8(9)
C60 C61 C65 F15 112.1(8)
C62 C63 C66 F18 -141.7(5)
C64 C63 C66 F18 42.5(6)
C62 C63 C66 F16 -20.0(6)
C64 C63 C66 F16 164.3(4)
C62 C63 C66 F17 98.8(5)
C64 C63 C66 F17 -76.9(6)
C72 C67 C68 C69 -1.7(7)
B1 C67 C68 C69 176.2(5)
C67 C68 C69 C70 0.1(9)
C67 C68 C69 C73 178.4(6)
C68 C69 C70 C71 1.0(8)
C73 C69 C70 C71 -177.3(6)
C69 C70 C71 C72 -0.4(8)
C69 C70 C71 C74 177.9(5)
C70 C71 C72 C67 -1.4(7)
C74 C71 C72 C67 -179.7(5)
C68 C67 C72 C71 2.4(7)
B1 C67 C72 C71 -175.4(4)
C68 C69 C73 F19 150.8(8)
C70 C69 C73 F19 -30.9(11)
C68 C69 C73 F21 20.1(11)
C70 C69 C73 F21 -161.5(7)
C68 C69 C73 F20 -95.2(7)
C70 C69 C73 F20 83.1(8)
C70 C71 C74 F24 135.5(6)
C72 C71 C74 F24 -46.1(8)
C70 C71 C74 F22 11.9(8)
C72 C71 C74 F22 -169.7(5)
C70 C71 C74 F23 -105.6(6)
C72 C71 C74 F23 72.8(7)
C80 C75 C76 C77 2.3(6)
B2 C75 C76 C77 177.0(4)
C75 C76 C77 C78 -1.7(6)
C75 C76 C77 C81 177.4(4)
C76 C77 C78 C79 -0.4(6)
C81 C77 C78 C79 -179.5(4)
C77 C78 C79 C80 1.8(7)
C77 C78 C79 C82 178.4(4)
C78 C79 C80 C75 -1.2(7)
C82 C79 C80 C75 -177.8(4)
C76 C75 C80 C79 -0.8(6)
B2 C75 C80 C79 -175.5(4)
C78 C77 C81 F26 17.6(6)
C76 C77 C81 F26 -161.6(4)
C78 C77 C81 F27 138.0(4)
C76 C77 C81 F27 -41.1(6)
C78 C77 C81 F25 -102.7(5)
C76 C77 C81 F25 78.2(5)
C80 C79 C82 F30 -16.6(7)
C78 C79 C82 F30 166.8(5)
C80 C79 C82 F28 -141.0(5)
C78 C79 C82 F28 42.4(7)
C80 C79 C82 F29 101.4(6)
C78 C79 C82 F29 -75.2(6)
C88 C83 C84 C85 -3.4(6)
B2 C83 C84 C85 -178.5(4)
C83 C84 C85 C86 0.9(8)
C83 C84 C85 C89 -179.4(5)
C84 C85 C86 C87 2.1(8)
C89 C85 C86 C87 -177.7(5)
C85 C86 C87 C88 -2.3(8)
C85 C86 C87 C90 176.4(5)
C86 C87 C88 C83 -0.4(8)
C90 C87 C88 C83 -179.1(5)
C84 C83 C88 C87 3.2(7)
B2 C83 C88 C87 178.4(4)
C84 C85 C89 F31 39.3(8)
C86 C85 C89 F31 -140.9(6)
C84 C85 C89 F33 161.9(5)
C86 C85 C89 F33 -18.3(8)
C84 C85 C89 F32 -79.3(6)
C86 C85 C89 F32 100.4(6)
C86 C87 C90 F34 -83.4(8)
C88 C87 C90 F34 95.3(7)
C86 C87 C90 F36 150.3(6)
C88 C87 C90 F36 -31.0(9)
C86 C87 C90 F35 32.0(8)
C88 C87 C90 F35 -149.4(5)
C96 C91 C92 C93 -2.6(6)
B2 C91 C92 C93 -177.4(4)
C91 C92 C93 C94 3.3(7)
C91 C92 C93 C97 -176.6(4)
C92 C93 C94 C95 -0.7(7)
C97 C93 C94 C95 179.2(4)
C93 C94 C95 C96 -2.3(7)
C93 C94 C95 C98 179.0(5)
C94 C95 C96 C91 2.9(7)
C98 C95 C96 C91 -178.3(5)
C92 C91 C96 C95 -0.4(6)
B2 C91 C96 C95 174.5(4)
C94 C93 C97 F37 103.5(6)
C92 C93 C97 F37 -76.6(6)
C94 C93 C97 F38 -136.5(5)
C92 C93 C97 F38 43.4(7)
C94 C93 C97 F39 -18.9(7)
C92 C93 C97 F39 161.0(5)
F42A F42B C98 F40B 78.9(14)
F41A F42B C98 F40B -96.8(8)
F42A F42B C98 F41A 175.6(14)
F41A F42B C98 F42A -175.6(14)
F42A F42B C98 F41B 136.9(11)
F41A F42B C98 F41B -38.7(10)
F42A F42B C98 F40A 44.9(13)
F41A F42B C98 F40A -130.7(7)
F42A F42B C98 C95 -81.6(13)
F41A F42B C98 C95 102.8(8)
F40A F40B C98 F42B -79.7(13)
F41B F40B C98 F42B 106.8(12)
F40A F40B C98 F41A -147.6(9)
F41B F40B C98 F41A 38.8(8)
F40A F40B C98 F42A -45.2(10)
F41B F40B C98 F42A 141.2(8)
F40A F40B C98 F41B 173.6(12)
F41B F40B C98 F40A -173.6(12)
F40A F40B C98 C95 81.4(10)
F41B F40B C98 C95 -92.1(8)
F41B F41A C98 F42B -143.4(10)
F42B F41A C98 F40B 111.5(9)
F41B F41A C98 F40B -31.9(7)
F42B F41A C98 F42A 2.4(8)
F41B F41A C98 F42A -141.0(7)
F42B F41A C98 F41B 143.4(10)
F42B F41A C98 F40A 87.8(11)
F41B F41A C98 F40A -55.6(9)
F42B F41A C98 C95 -115.1(9)
F41B F41A C98 C95 101.5(7)
F42B F42A C98 F40B -114.0(14)
F42B F42A C98 F41A -3.9(13)
F42B F42A C98 F41B -66.1(16)
F42B F42A C98 F40A -137.0(13)
F42B F42A C98 C95 115.3(13)
F40B F41B C98 F42B -102.1(11)
F41A F41B C98 F42B 37.3(10)
F41A F41B C98 F40B 139.4(8)
F40B F41B C98 F41A -139.4(8)
F40B F41B C98 F42A -66.8(11)
F41A F41B C98 F42A 72.6(10)
F40B F41B C98 F40A 3.5(7)
F41A F41B C98 F40A 142.9(6)
F40B F41B C98 C95 111.9(7)
F41A F41B C98 C95 -108.7(6)
F40B F40A C98 F42B 113.2(12)
F40B F40A C98 F41A 44.8(12)
F40B F40A C98 F42A 136.4(10)
F40B F40A C98 F41B -5.0(10)
F40B F40A C98 C95 -113.1(10)
C96 C95 C98 F42B 71.3(11)
C94 C95 C98 F42B -109.9(10)
C96 C95 C98 F40B -88.8(8)
C94 C95 C98 F40B 90.0(7)
C96 C95 C98 F41A 143.4(6)
C94 C95 C98 F41A -37.8(8)
C96 C95 C98 F42A 35.1(7)
C94 C95 C98 F42A -146.1(5)
C96 C95 C98 F41B -144.0(7)
C94 C95 C98 F41B 34.8(8)
C96 C95 C98 F40A -54.0(8)
C94 C95 C98 F40A 124.8(6)
C104 C99 C100 C101 0.1(7)
B2 C99 C100 C101 173.2(5)
C99 C100 C101 C102 -0.9(9)
C99 C100 C101 C105 177.1(6)
C100 C101 C102 C103 0.9(9)
C105 C101 C102 C103 -177.2(6)
C101 C102 C103 C104 -0.2(8)
C101 C102 C103 C106 178.6(6)
C102 C103 C104 C99 -0.6(8)
C106 C103 C104 C99 -179.3(5)
C100 C99 C104 C103 0.6(7)
B2 C99 C104 C103 -172.3(5)
C100 C101 C105 F44 20.3(11)
C102 C101 C105 F44 -161.7(8)
C100 C101 C105 F45 144.0(6)
C102 C101 C105 F45 -38.0(10)
C100 C101 C105 F43 -101.4(8)
C102 C101 C105 F43 76.6(9)
F48B F47A C106 F48A 16.7(8)
F48B F47A C106 F46A 94.3(9)
F48B F47A C106 F46B 128.5(7)
F48B F47A C106 F47B -179(2)
F48B F47A C106 C103 -108.7(8)
F48B F48A C106 F47A -45(2)
F46A F48A C106 F47A 123.3(8)
F48B F48A C106 F46A -168(2)
F48B F48A C106 F46B -150.4(19)
F46A F48A C106 F46B 17.8(6)
F46A F48A C106 F48B 168(2)
F48B F48A C106 F47B -51(2)
F46A F48A C106 F47B 117.2(8)
F48B F48A C106 C103 84(2)
F46A F48A C106 C103 -108.2(7)
F46B F46A C106 F47A 61.5(12)
F48A F46A C106 F47A -91.1(11)
F46B F46A C106 F48A 152.6(10)
F48A F46A C106 F46B -152.6(10)
F46B F46A C106 F48B 147.8(8)
F48A F46A C106 F48B -4.8(9)
F46B F46A C106 F47B 38.6(10)
F48A F46A C106 F47B -114.0(10)
F46B F46A C106 C103 -96.8(8)
F48A F46A C106 C103 110.6(10)
F46A F46B C106 F47A -132.4(9)
F46A F46B C106 F48A -27.9(11)
F46A F46B C106 F48B -42.8(11)
F46A F46B C106 F47B -147.7(8)
F46A F46B C106 C103 99.8(8)
F48A F48B C106 F47A 135(2)
F47A F48B C106 F48A -135(2)
F48A F48B C106 F46A 11(2)
F47A F48B C106 F46A -124.0(8)
F48A F48B C106 F46B 37(2)
F47A F48B C106 F46B -98.4(11)
F48A F48B C106 F47B 136(2)
F47A F48B C106 F47B 0.2(8)
F48A F48B C106 C103 -106(2)
F47A F48B C106 C103 118.4(8)
C102 C103 C106 F47A -158.5(8)
C104 C103 C106 F47A 20.3(11)
C102 C103 C106 F48A 83.6(9)
C104 C103 C106 F48A -97.7(10)
C102 C103 C106 F46A 1.1(9)
C104 C103 C106 F46A 179.9(6)
C102 C103 C106 F46B -41.0(9)
C104 C103 C106 F46B 137.7(6)
C102 C103 C106 F48B 108.9(7)
C104 C103 C106 F48B -72.4(8)
C102 C103 C106 F47B -138.7(6)
C104 C103 C106 F47B 40.0(8)
C112 C107 C108 C109 -4.1(7)
B3 C107 C108 C109 178.1(4)
C107 C108 C109 C110 -0.1(7)
C107 C108 C109 C113 -179.1(4)
C108 C109 C110 C111 2.9(6)
C113 C109 C110 C111 -178.1(4)
C109 C110 C111 C112 -1.4(6)
C109 C110 C111 C114 -179.7(4)
C110 C111 C112 C107 -3.1(7)
C114 C111 C112 C107 175.2(4)
C108 C107 C112 C111 5.7(6)
B3 C107 C112 C111 -176.5(4)
C110 C109 C113 F50 -124.0(5)
C108 C109 C113 F50 55.0(6)
C110 C109 C113 F51 -3.5(7)
C108 C109 C113 F51 175.5(4)
C110 C109 C113 F49 115.0(5)
C108 C109 C113 F49 -66.0(6)
C110 C111 C114 F53 129.1(5)
C112 C111 C114 F53 -49.3(6)
C110 C111 C114 F52 5.2(6)
C112 C111 C114 F52 -173.2(4)
C110 C111 C114 F54 -113.2(5)
C112 C111 C114 F54 68.5(5)
C120 C115 C116 C117 1.2(7)
B3 C115 C116 C117 177.4(4)
C115 C116 C117 C118 0.3(7)
C115 C116 C117 C121 -178.6(4)
C116 C117 C118 C119 -0.8(7)
C121 C117 C118 C119 178.2(5)
C117 C118 C119 C120 -0.3(8)
C117 C118 C119 C122 178.1(6)
C118 C119 C120 C115 2.0(8)
C122 C119 C120 C115 -176.4(6)
C116 C115 C120 C119 -2.3(7)
B3 C115 C120 C119 -178.7(5)
C118 C117 C121 F55 43.7(7)
C116 C117 C121 F55 -137.4(5)
C118 C117 C121 F56 -75.8(6)
C116 C117 C121 F56 103.2(6)
C118 C117 C121 F57 165.2(5)
C116 C117 C121 F57 -15.8(7)
C120 C119 C122 F58 -165.0(8)
C118 C119 C122 F58 16.6(11)
C120 C119 C122 F59 71.5(9)
C118 C119 C122 F59 -106.9(8)
C120 C119 C122 F60 -44.0(9)
C118 C119 C122 F60 137.6(6)
C128 C123 C124 C125 2.1(7)
B3 C123 C124 C125 174.6(4)
C123 C124 C125 C126 -3.0(8)
C123 C124 C125 C129 178.8(5)
C124 C125 C126 C127 1.2(7)
C129 C125 C126 C127 179.4(5)
C125 C126 C127 C128 1.1(7)
C125 C126 C127 C130 -177.3(4)
C126 C127 C128 C123 -1.9(7)
C130 C127 C128 C123 176.5(4)
C124 C123 C128 C127 0.3(7)
B3 C123 C128 C127 -172.1(4)
C126 C125 C129 F61 -92.7(7)
C124 C125 C129 F61 85.5(7)
C126 C125 C129 F63 32.0(7)
C124 C125 C129 F63 -149.8(5)
C126 C125 C129 F62 147.9(6)
C124 C125 C129 F62 -33.8(8)
C126 C127 C130 F64 -18.5(7)
C128 C127 C130 F64 163.0(5)
C126 C127 C130 F66 103.2(6)
C128 C127 C130 F66 -75.3(6)
C126 C127 C130 F65 -138.1(5)
C128 C127 C130 F65 43.5(6)
C136 C131 C132 C133 -1.1(6)
B3 C131 C132 C133 -176.9(4)
C131 C132 C133 C134 -1.1(7)
C131 C132 C133 C137 176.7(4)
C132 C133 C134 C135 1.0(7)
C137 C133 C134 C135 -176.9(4)
C133 C134 C135 C136 1.5(7)
C133 C134 C135 C138 -175.5(4)
C134 C135 C136 C131 -4.0(7)
C138 C135 C136 C131 173.0(4)
C132 C131 C136 C135 3.6(6)
B3 C131 C136 C135 179.0(4)
C132 C133 C137 F69 165.6(5)
C134 C133 C137 F69 -16.6(7)
C132 C133 C137 F67 -71.4(6)
C134 C133 C137 F67 106.5(5)
C132 C133 C137 F68 46.1(6)
C134 C133 C137 F68 -136.1(5)
C134 C135 C138 F70 89.7(6)
C136 C135 C138 F70 -87.3(6)
C134 C135 C138 F71 -34.2(7)
C136 C135 C138 F71 148.8(5)
C134 C135 C138 F72 -151.9(5)
C136 C135 C138 F72 31.1(7)
C48 C43 B1 C67 44.0(6)
C44 C43 B1 C67 -136.0(5)
C48 C43 B1 C51 163.7(4)
C44 C43 B1 C51 -16.3(6)
C48 C43 B1 C59 -74.9(5)
C44 C43 B1 C59 105.1(5)
C72 C67 B1 C43 -141.3(4)
C68 C67 B1 C43 41.0(6)
C72 C67 B1 C51 98.5(5)
C68 C67 B1 C51 -79.1(5)
C72 C67 B1 C59 -19.8(6)
C68 C67 B1 C59 162.5(4)
C52 C51 B1 C43 -100.9(5)
C56 C51 B1 C43 74.9(5)
C52 C51 B1 C67 19.5(6)
C56 C51 B1 C67 -164.7(4)
C52 C51 B1 C59 136.4(5)
C56 C51 B1 C59 -47.8(5)
C64 C59 B1 C43 35.1(6)
C60 C59 B1 C43 -155.1(4)
C64 C59 B1 C67 -85.5(5)
C60 C59 B1 C67 84.3(5)
C64 C59 B1 C51 156.5(4)
C60 C59 B1 C51 -33.6(6)
C84 C83 B2 C75 -143.0(4)
C88 C83 B2 C75 42.2(5)
C84 C83 B2 C91 -24.7(6)
C88 C83 B2 C91 160.6(4)
C84 C83 B2 C99 95.3(5)
C88 C83 B2 C99 -79.4(5)
C76 C75 B2 C83 28.4(6)
C80 C75 B2 C83 -157.3(4)
C76 C75 B2 C91 -95.0(4)
C80 C75 B2 C91 79.3(5)
C76 C75 B2 C99 144.1(4)
C80 C75 B2 C99 -41.6(6)
C92 C91 B2 C83 -33.3(6)
C96 C91 B2 C83 152.2(4)
C92 C91 B2 C75 89.3(5)
C96 C91 B2 C75 -85.2(5)
C92 C91 B2 C99 -148.5(4)
C96 C91 B2 C99 37.0(5)
C100 C99 B2 C83 -80.7(5)
C104 C99 B2 C83 91.8(5)
C100 C99 B2 C75 158.2(4)
C104 C99 B2 C75 -29.3(6)
C100 C99 B2 C91 41.0(6)
C104 C99 B2 C91 -146.6(4)
C112 C107 B3 C115 158.8(4)
C108 C107 B3 C115 -23.6(6)
C112 C107 B3 C123 -79.3(5)
C108 C107 B3 C123 98.3(5)
C112 C107 B3 C131 40.6(6)
C108 C107 B3 C131 -141.7(4)
C116 C115 B3 C107 139.7(4)
C120 C115 B3 C107 -44.3(6)
C116 C115 B3 C123 23.2(6)
C120 C115 B3 C123 -160.8(4)
C116 C115 B3 C131 -97.4(5)
C120 C115 B3 C131 78.6(5)
C124 C123 B3 C107 -80.4(5)
C128 C123 B3 C107 91.6(5)
C124 C123 B3 C115 40.6(6)
C128 C123 B3 C115 -147.4(4)
C124 C123 B3 C131 157.9(4)
C128 C123 B3 C131 -30.1(6)
C136 C131 B3 C107 9.6(6)
C132 C131 B3 C107 -175.2(4)
C136 C131 B3 C115 -112.3(5)
C132 C131 B3 C115 62.9(5)
C136 C131 B3 C123 125.6(5)
C132 C131 B3 C123 -59.2(5)
